data_4089264
loop_
_publ_author_name
'Song, Li-Cheng'
'Zhang, Long-Duo'
'Liu, Bei-Bei'
'Ding, Shu-Da'
'Chen, Hao'
'Xu, Xiu-Fang'
'Fan, Gui-Lan'

_publ_section_title
;
 Synthetic and Structural Studies on Linear and Macrocyclic Pd- and
 Pt-Bridged Butterfly Fe/S Cluster Complexes
;
_journal_issue 7
_journal_name_full Organometallics
_journal_page_first 1419
_journal_paper_doi 10.1021/acs.organomet.7b00117
_journal_volume 36
_journal_year 2017
_chemical_formula_sum 'C86 H60 Fe8 O24 P4 Pd2 S12'
_chemical_formula_weight 2645.54
_space_group_IT_number 14
_space_group_name_Hall '-P 2ybc'
_space_group_name_H-M_alt 'P 1 21/c 1'
_symmetry_cell_setting monoclinic
_symmetry_space_group_name_H-M 'P 1 21/c 1'
_atom_sites_solution_hydrogens geom
_atom_sites_solution_primary direct
_atom_sites_solution_secondary difmap
_audit_creation_method SHELXL-97
_cell_angle_alpha 90.00
_cell_angle_beta 100.151(2)
_cell_angle_gamma 90.00
_cell_formula_units_Z 4
_cell_length_a 15.3709(3)
_cell_length_b 34.0985(7)
_cell_length_c 25.7071(5)
_cell_measurement_reflns_used 22107
_cell_measurement_temperature 99.9(2)
_cell_measurement_theta_max 28.9470
_cell_measurement_theta_min 3.2960
_cell_volume 13262.8(5)
_computing_cell_refinement
;
CrysAlisPro, Agilent Technologies,
Version 1.171.36.32 (release 02-08-2013 CrysAlis171 .NET)
(compiled Aug  2 2013,16:46:58)
;
_computing_data_collection
;
CrysAlisPro, Agilent Technologies,
Version 1.171.36.32 (release 02-08-2013 CrysAlis171 .NET)
(compiled Aug  2 2013,16:46:58)
;
_computing_data_reduction
;
CrysAlisPro, Agilent Technologies,
Version 1.171.36.32 (release 02-08-2013 CrysAlis171 .NET)
(compiled Aug  2 2013,16:46:58)
;
_computing_molecular_graphics 'Bruker SHELXTL'
_computing_publication_material 'Bruker SHELXTL'
_computing_structure_refinement 'SHELXL-97 (Sheldrick, 1997)'
_computing_structure_solution 'SHELXS-97 (Sheldrick, 1990)'
_diffrn_ambient_temperature 99.9(2)
_diffrn_detector_area_resol_mean 16.0793
_diffrn_measured_fraction_theta_full 0.998
_diffrn_measured_fraction_theta_max 0.998
_diffrn_measurement_device_type 'SuperNova, Dual, Cu at zero, Eos'
_diffrn_measurement_method '\w scans'
_diffrn_radiation_monochromator mirror
_diffrn_radiation_source 'SuperNova (Mo) X-ray Source'
_diffrn_radiation_type 'Mo K\a'
_diffrn_radiation_wavelength 0.7107
_diffrn_reflns_av_R_equivalents 0.0382
_diffrn_reflns_av_sigmaI/netI 0.0575
_diffrn_reflns_limit_h_max 18
_diffrn_reflns_limit_h_min -19
_diffrn_reflns_limit_k_max 40
_diffrn_reflns_limit_k_min -42
_diffrn_reflns_limit_l_max 31
_diffrn_reflns_limit_l_min -32
_diffrn_reflns_number 68285
_diffrn_reflns_theta_full 26.37
_diffrn_reflns_theta_max 26.37
_diffrn_reflns_theta_min 2.89
_diffrn_standards_decay_% none
_diffrn_standards_interval_count 1
_diffrn_standards_interval_time 15
_diffrn_standards_number 73802
_exptl_absorpt_coefficient_mu 1.402
_exptl_absorpt_correction_T_max 1.00000
_exptl_absorpt_correction_T_min 0.98402
_exptl_absorpt_correction_type multi-scan
_exptl_absorpt_process_details
;
CrysAlisPro, Agilent Technologies,
Version 1.171.36.32 (release 02-08-2013 CrysAlis171 .NET)
(compiled Aug  2 2013,16:46:58)
Empirical absorption correction using spherical harmonics,
 implemented in SCALE3 ABSPACK scaling algorithm.
;
_exptl_crystal_colour 'clear light red'
_exptl_crystal_density_diffrn 1.325
_exptl_crystal_density_method 'not measured'
_exptl_crystal_description block
_exptl_crystal_F_000 5280
_exptl_crystal_size_max 0.1900
_exptl_crystal_size_mid 0.1200
_exptl_crystal_size_min 0.1000
_refine_diff_density_max 2.627
_refine_diff_density_min -3.007
_refine_diff_density_rms 0.125
_refine_ls_extinction_method none
_refine_ls_goodness_of_fit_ref 1.100
_refine_ls_hydrogen_treatment constr
_refine_ls_matrix_type full
_refine_ls_number_parameters 1253
_refine_ls_number_reflns 27078
_refine_ls_number_restraints 24
_refine_ls_restrained_S_all 1.100
_refine_ls_R_factor_all 0.0885
_refine_ls_R_factor_gt 0.0659
_refine_ls_shift/su_max 0.001
_refine_ls_shift/su_mean 0.000
_refine_ls_structure_factor_coef Fsqd
_refine_ls_weighting_details 'calc w=1/[\s^2^(Fo^2^)+(0.0798P)^2^+31.8139P] where P=(Fo^2^+2Fc^2^)/3'
_refine_ls_weighting_scheme calc
_refine_ls_wR_factor_gt 0.1659
_refine_ls_wR_factor_ref 0.1794
_reflns_number_gt 19686
_reflns_number_total 27078
_reflns_threshold_expression >2sigma(I)
_cod_data_source_file om7b00117_si_002.cif
_cod_data_source_block 17
_cod_original_sg_symbol_H-M P21/c
_cod_database_code 4089264

loop_
_symmetry_equiv_pos_as_xyz
'x, y, z'
'-x, y+1/2, -z+1/2'
'-x, -y, -z'
'x, -y-1/2, z-1/2'

loop_
_atom_site_label
_atom_site_type_symbol
_atom_site_fract_x
_atom_site_fract_y
_atom_site_fract_z
_atom_site_U_iso_or_equiv
_atom_site_adp_type
_atom_site_occupancy
_atom_site_symmetry_multiplicity
_atom_site_calc_flag
_atom_site_refinement_flags
_atom_site_disorder_assembly
_atom_site_disorder_group
C1 C 1.0267(6) 0.4168(3) 0.4995(4) 0.078(3) Uani 1 1 d . . .
H1 H 1.0007 0.3945 0.4826 0.093 Uiso 1 1 calc R . .
C2 C 1.0881(7) 0.4381(3) 0.4768(5) 0.092(3) Uani 1 1 d . . .
H2 H 1.1015 0.4298 0.4446 0.110 Uiso 1 1 calc R . .
C3 C 1.1269(7) 0.4692(4) 0.4994(6) 0.104(4) Uani 1 1 d . . .
H3 H 1.1715 0.4816 0.4854 0.125 Uiso 1 1 calc R . .
C4 C 1.1000(8) 0.4835(3) 0.5453(6) 0.111(5) Uani 1 1 d . . .
H4 H 1.1242 0.5068 0.5601 0.134 Uiso 1 1 calc R . .
C5 C 1.0372(6) 0.4636(2) 0.5696(5) 0.087(3) Uani 1 1 d . . .
H5 H 1.0186 0.4735 0.5996 0.104 Uiso 1 1 calc R . .
C6 C 1.0044(5) 0.4282(2) 0.5464(3) 0.058(2) Uani 1 1 d . . .
C7 C 0.8691(4) 0.43301(19) 0.6118(3) 0.0466(16) Uani 1 1 d . . .
C8 C 0.7946(4) 0.4510(2) 0.5879(3) 0.0516(18) Uani 1 1 d . . .
H8 H 0.7723 0.4452 0.5527 0.062 Uiso 1 1 calc R . .
C9 C 0.7503(5) 0.4777(2) 0.6142(3) 0.062(2) Uani 1 1 d . . .
H9 H 0.6986 0.4893 0.5967 0.074 Uiso 1 1 calc R . .
C10 C 0.7805(6) 0.4867(3) 0.6636(4) 0.108(5) Uani 1 1 d . . .
H10 H 0.7561 0.5075 0.6794 0.129 Uiso 1 1 calc R . .
C11 C 0.8503(8) 0.4647(4) 0.6927(5) 0.142(6) Uani 1 1 d . . .
H11 H 0.8652 0.4675 0.7292 0.170 Uiso 1 1 calc R . .
C12 C 0.8959(7) 0.4391(3) 0.6662(4) 0.110(5) Uani 1 1 d . . .
H12 H 0.9447 0.4258 0.6844 0.132 Uiso 1 1 calc R . .
C13 C 0.9921(4) 0.36737(18) 0.6265(3) 0.0448(16) Uani 1 1 d . . .
H13A H 1.0361 0.3530 0.6114 0.054 Uiso 1 1 calc R . .
H13B H 1.0222 0.3833 0.6554 0.054 Uiso 1 1 calc R . .
C14 C 0.9289(4) 0.33867(18) 0.6467(2) 0.0414(15) Uani 1 1 d . . .
H14A H 0.8904 0.3527 0.6664 0.050 Uiso 1 1 calc R . .
H14B H 0.9622 0.3195 0.6699 0.050 Uiso 1 1 calc R . .
C15 C 0.9199(4) 0.26837(16) 0.5848(2) 0.0305(12) Uani 1 1 d . . .
C16 C 0.9653(4) 0.26206(19) 0.5449(3) 0.0450(16) Uani 1 1 d . . .
H16 H 0.9644 0.2809 0.5186 0.054 Uiso 1 1 calc R . .
C17 C 1.0134(6) 0.2275(2) 0.5430(3) 0.062(2) Uani 1 1 d . . .
H17 H 1.0459 0.2233 0.5162 0.074 Uiso 1 1 calc R . .
C18 C 1.0113(5) 0.1998(2) 0.5819(3) 0.0545(18) Uani 1 1 d . . .
H18 H 1.0424 0.1765 0.5808 0.065 Uiso 1 1 calc R . .
C19 C 0.9651(5) 0.2055(2) 0.6218(3) 0.0545(18) Uani 1 1 d . . .
H19 H 0.9642 0.1865 0.6477 0.065 Uiso 1 1 calc R . .
C20 C 0.9200(4) 0.23990(18) 0.6227(3) 0.0437(15) Uani 1 1 d . . .
H20 H 0.8883 0.2442 0.6498 0.052 Uiso 1 1 calc R . .
C21 C 0.7161(4) 0.2661(2) 0.5964(3) 0.0491(16) Uani 1 1 d . . .
H21 H 0.7457 0.2460 0.5823 0.059 Uiso 1 1 calc R . .
C22 C 0.6318(5) 0.2600(2) 0.6065(3) 0.062(2) Uani 1 1 d . . .
H22 H 0.6065 0.2352 0.6015 0.075 Uiso 1 1 calc R . .
C23 C 0.5851(6) 0.2898(3) 0.6236(3) 0.072(2) Uani 1 1 d . . .
H23 H 0.5272 0.2857 0.6284 0.086 Uiso 1 1 calc R . .
C24 C 0.6243(5) 0.3263(3) 0.6341(3) 0.066(2) Uani 1 1 d . . .
H24 H 0.5928 0.3464 0.6468 0.079 Uiso 1 1 calc R . .
C25 C 0.7091(5) 0.3333(2) 0.6258(3) 0.0501(17) Uani 1 1 d . . .
H25 H 0.7346 0.3579 0.6324 0.060 Uiso 1 1 calc R . .
C26 C 0.7564(4) 0.30232(19) 0.6074(2) 0.0397(14) Uani 1 1 d . . .
C27 C 0.6808(4) 0.40553(16) 0.4572(2) 0.0364(14) Uani 1 1 d . A .
C28 C 0.4553(5) 0.3672(2) 0.5182(3) 0.0480(16) Uani 1 1 d . . .
C29 C 0.5231(4) 0.44375(17) 0.5230(2) 0.0362(13) Uani 1 1 d . . .
C30 C 0.3914(5) 0.4208(2) 0.4513(3) 0.0539(18) Uani 1 1 d . . .
C31 C 0.6294(4) 0.47720(18) 0.4440(2) 0.0350(13) Uani 1 1 d . . .
C32 C 0.4887(5) 0.45846(19) 0.3727(2) 0.0464(16) Uani 1 1 d . . .
C33 C 0.6454(5) 0.4324(2) 0.3548(3) 0.058(2) Uani 1 1 d . . .
C34 C 0.4173(8) 0.3745(3) 0.3527(3) 0.097(4) Uani 0.671(12) 1 d P A 1
H34A H 0.3879 0.3996 0.3538 0.116 Uiso 0.671(12) 1 calc PR A 1
H34B H 0.4336 0.3720 0.3180 0.116 Uiso 0.671(12) 1 calc PR A 1
C35 C 0.3501(7) 0.3412(3) 0.3592(4) 0.044(3) Uani 0.671(12) 1 d PU A 1
H35A H 0.3477 0.3372 0.3963 0.053 Uiso 0.671(12) 1 calc PR A 1
H35B H 0.2914 0.3481 0.3409 0.053 Uiso 0.671(12) 1 calc PR A 1
C36 C 0.3819(6) 0.3048(3) 0.3360(3) 0.040(3) Uani 0.671(12) 1 d PU A 1
H36A H 0.3544 0.2820 0.3488 0.048 Uiso 0.671(12) 1 calc PR A 1
H36B H 0.4454 0.3025 0.3469 0.048 Uiso 0.671(12) 1 calc PR A 1
C37 C 0.1970(5) 0.2594(2) 0.2876(3) 0.0488(17) Uani 1 1 d . . .
C38 C 0.1311(6) 0.3177(2) 0.2260(3) 0.0532(19) Uani 1 1 d . . .
C39 C 0.1593(4) 0.24137(18) 0.1890(2) 0.0375(14) Uani 1 1 d . . .
C40 C 0.3803(6) 0.2278(4) 0.2883(3) 0.098(4) Uani 1 1 d . A .
C41 C 0.3511(5) 0.2104(3) 0.1866(3) 0.059(2) Uani 1 1 d . A .
C42 C 0.4938(6) 0.2592(4) 0.2311(3) 0.102(4) Uani 1 1 d . A .
C43 C 0.3501(4) 0.28409(17) 0.1602(2) 0.0340(13) Uani 1 1 d . A .
C44 C 0.2650(4) 0.24225(15) -0.0048(2) 0.0318(12) Uani 1 1 d . . .
C45 C 0.2572(4) 0.21575(16) -0.0461(2) 0.0386(14) Uani 1 1 d . . .
H45 H 0.2802 0.2216 -0.0763 0.046 Uiso 1 1 calc R . .
C46 C 0.2142(5) 0.18003(18) -0.0420(3) 0.0472(17) Uani 1 1 d . . .
H46 H 0.2092 0.1620 -0.0695 0.057 Uiso 1 1 calc R . .
C47 C 0.1798(5) 0.1713(2) 0.0017(3) 0.058(2) Uani 1 1 d . . .
H47 H 0.1519 0.1473 0.0040 0.070 Uiso 1 1 calc R . .
C48 C 0.1862(6) 0.1976(2) 0.0422(3) 0.063(2) Uani 1 1 d . . .
H48 H 0.1617 0.1919 0.0719 0.075 Uiso 1 1 calc R . .
C49 C 0.2298(5) 0.23315(19) 0.0387(3) 0.0484(17) Uani 1 1 d . . .
H49 H 0.2349 0.2509 0.0665 0.058 Uiso 1 1 calc R . .
C50 C 0.4667(4) 0.24383(18) -0.0163(3) 0.0427(15) Uani 1 1 d . . .
H50 H 0.4366 0.2229 -0.0045 0.051 Uiso 1 1 calc R . .
C51 C 0.5526(5) 0.2392(2) -0.0245(3) 0.059(2) Uani 1 1 d . . .
H51 H 0.5795 0.2147 -0.0191 0.071 Uiso 1 1 calc R . .
C52 C 0.5998(5) 0.2706(2) -0.0408(3) 0.0564(19) Uani 1 1 d . . .
H52 H 0.6583 0.2676 -0.0448 0.068 Uiso 1 1 calc R . .
C53 C 0.5577(5) 0.3059(2) -0.0506(3) 0.0507(18) Uani 1 1 d . . .
H53 H 0.5880 0.3267 -0.0624 0.061 Uiso 1 1 calc R . .
C54 C 0.4717(4) 0.31147(18) -0.0433(2) 0.0398(14) Uani 1 1 d . . .
H54 H 0.4446 0.3358 -0.0499 0.048 Uiso 1 1 calc R . .
C55 C 0.4259(4) 0.28003(17) -0.0260(2) 0.0331(13) Uani 1 1 d . . .
C56 C 0.2523(5) 0.31257(17) -0.0696(2) 0.0401(15) Uani 1 1 d . . .
H56A H 0.2894 0.3300 -0.0860 0.048 Uiso 1 1 calc R . .
H56B H 0.2284 0.2927 -0.0952 0.048 Uiso 1 1 calc R . .
C57 C 0.1784(4) 0.33531(17) -0.0524(2) 0.0355(13) Uani 1 1 d . . .
H57A H 0.1376 0.3175 -0.0397 0.043 Uiso 1 1 calc R . .
H57B H 0.1462 0.3500 -0.0819 0.043 Uiso 1 1 calc R . .
C58 C 0.2639(4) 0.40997(15) -0.0350(2) 0.0300(12) Uani 1 1 d . . .
C59 C 0.2134(5) 0.42447(19) -0.0799(3) 0.0530(18) Uani 1 1 d . . .
H59 H 0.1591 0.4130 -0.0930 0.064 Uiso 1 1 calc R . .
C60 C 0.2425(5) 0.4562(2) -0.1063(3) 0.058(2) Uani 1 1 d . . .
H60 H 0.2083 0.4658 -0.1371 0.070 Uiso 1 1 calc R . .
C61 C 0.3222(5) 0.4731(2) -0.0862(3) 0.060(2) Uani 1 1 d . . .
H61 H 0.3410 0.4949 -0.1030 0.072 Uiso 1 1 calc R . .
C62 C 0.3743(5) 0.4586(2) -0.0421(3) 0.060(2) Uani 1 1 d . . .
H62 H 0.4285 0.4702 -0.0288 0.072 Uiso 1 1 calc R . .
C63 C 0.3448(4) 0.42599(19) -0.0170(2) 0.0445(16) Uani 1 1 d . . .
H63 H 0.3809 0.4151 0.0123 0.053 Uiso 1 1 calc R . .
C64 C 0.1332(4) 0.38646(17) 0.0278(2) 0.0380(14) Uani 1 1 d . . .
C65 C 0.0483(5) 0.3864(3) -0.0016(3) 0.071(2) Uani 1 1 d . . .
H65 H 0.0385 0.3779 -0.0365 0.085 Uiso 1 1 calc R . .
C66 C -0.0215(5) 0.3991(3) 0.0212(4) 0.080(3) Uani 1 1 d . . .
H66 H -0.0782 0.3986 0.0014 0.096 Uiso 1 1 calc R . .
C67 C -0.0100(6) 0.4120(3) 0.0710(4) 0.083(3) Uani 1 1 d . . .
H67 H -0.0581 0.4207 0.0853 0.100 Uiso 1 1 calc R . .
C68 C 0.0717(6) 0.4124(3) 0.1003(4) 0.072(2) Uani 1 1 d . . .
H68 H 0.0802 0.4216 0.1349 0.087 Uiso 1 1 calc R . .
C69 C 0.1435(5) 0.3990(2) 0.0789(3) 0.0521(18) Uani 1 1 d . . .
H69 H 0.1994 0.3986 0.0999 0.063 Uiso 1 1 calc R . .
C70 C 0.4803(3) 0.38921(15) 0.1151(2) 0.0250(11) Uani 1 1 d . . .
C71 C 0.6194(4) 0.42794(19) 0.0341(3) 0.0414(15) Uani 1 1 d . . .
C72 C 0.5068(4) 0.46287(16) 0.1161(2) 0.0310(12) Uani 1 1 d . . .
C73 C 0.7518(4) 0.4267(2) 0.1106(3) 0.0431(15) Uani 1 1 d . . .
C74 C 0.7173(5) 0.3590(2) 0.0600(3) 0.0523(17) Uani 1 1 d . . .
C75 C 0.6509(4) 0.45890(17) 0.1894(2) 0.0355(13) Uani 1 1 d . . .
C76 C 0.5089(4) 0.42437(17) 0.2125(2) 0.0355(13) Uani 1 1 d . . .
C77 C 0.7572(4) 0.3811(2) 0.2141(3) 0.0488(17) Uani 1 1 d . . .
H77A H 0.7836 0.4054 0.2050 0.059 Uiso 1 1 calc R . .
H77B H 0.7460 0.3835 0.2500 0.059 Uiso 1 1 calc R . .
C78 C 0.8202(5) 0.3473(2) 0.2108(3) 0.058(2) Uani 1 1 d . . .
H78A H 0.8203 0.3412 0.1740 0.069 Uiso 1 1 calc R . .
H78B H 0.8796 0.3552 0.2267 0.069 Uiso 1 1 calc R . .
C79 C 0.7958(5) 0.3111(2) 0.2383(2) 0.0485(17) Uani 1 1 d . . .
H79A H 0.8282 0.2887 0.2285 0.058 Uiso 1 1 calc R . .
H79B H 0.7331 0.3059 0.2280 0.058 Uiso 1 1 calc R . .
C80 C 0.9707(4) 0.26820(17) 0.2898(2) 0.0349(13) Uani 1 1 d . . .
C81 C 1.0392(4) 0.33180(19) 0.3419(2) 0.0376(14) Uani 1 1 d . . .
C82 C 1.0162(4) 0.26003(17) 0.3899(2) 0.0354(13) Uani 1 1 d . . .
C83 C 0.7963(4) 0.23366(19) 0.3005(3) 0.0453(15) Uani 1 1 d . . .
C84 C 0.6842(5) 0.2698(2) 0.3534(3) 0.0495(17) Uani 1 1 d . . .
C85 C 0.8327(4) 0.22747(18) 0.4044(3) 0.0424(15) Uani 1 1 d . . .
C86 C 0.8277(4) 0.30214(15) 0.4181(2) 0.0276(11) Uani 1 1 d . . .
C34' C 0.4173(8) 0.3745(3) 0.3527(3) 0.097(4) Uani 0.329(12) 1 d P A 2
H34C H 0.3708 0.3912 0.3613 0.116 Uiso 0.329(12) 1 calc PR A 2
H34D H 0.4272 0.3794 0.3170 0.116 Uiso 0.329(12) 1 calc PR A 2
C35' C 0.4059(14) 0.3310(6) 0.3650(7) 0.039(5) Uani 0.329(12) 1 d PU A 2
H35C H 0.4514 0.3148 0.3540 0.047 Uiso 0.329(12) 1 calc PR A 2
H35D H 0.4051 0.3266 0.4022 0.047 Uiso 0.329(12) 1 calc PR A 2
C36' C 0.3151(17) 0.3238(7) 0.3309(9) 0.057(6) Uani 0.329(12) 1 d PU A 2
H36C H 0.2754 0.3445 0.3379 0.068 Uiso 0.329(12) 1 calc PR A 2
H36D H 0.2920 0.2992 0.3417 0.068 Uiso 0.329(12) 1 calc PR A 2
Fe1 Fe 0.37554(7) 0.25407(4) 0.22665(4) 0.0603(3) Uani 1 1 d . . .
Fe2 Fe 0.21535(7) 0.28097(3) 0.22742(3) 0.0401(2) Uani 1 1 d . A .
Fe3 Fe 0.65853(5) 0.39668(2) 0.08929(3) 0.03438(19) Uani 1 1 d . . .
Fe4 Fe 0.56569(5) 0.42582(2) 0.15716(3) 0.02476(17) Uani 1 1 d . . .
Fe5 Fe 0.80209(5) 0.26616(2) 0.35678(3) 0.03184(19) Uani 1 1 d . . .
Fe6 Fe 0.95580(5) 0.29566(2) 0.34645(3) 0.02770(18) Uani 1 1 d . . .
Fe7 Fe 0.58648(6) 0.43373(3) 0.40956(3) 0.0402(2) Uani 1 1 d . A .
Fe8 Fe 0.49851(6) 0.40331(3) 0.47830(3) 0.0380(2) Uani 1 1 d . A .
O1 O 0.5695(4) 0.2624(3) 0.2336(2) 0.146(4) Uani 1 1 d . . .
O2 O 0.3830(5) 0.2101(3) 0.3262(3) 0.139(4) Uani 1 1 d . . .
O3 O 0.3373(5) 0.18385(19) 0.1592(3) 0.087(2) Uani 1 1 d . . .
O4 O 0.1245(3) 0.21574(13) 0.16556(18) 0.0477(11) Uani 1 1 d . . .
O5 O 0.1808(4) 0.24623(16) 0.32510(19) 0.0610(14) Uani 1 1 d . . .
O6 O 0.0786(5) 0.34152(16) 0.2237(2) 0.0692(16) Uani 1 1 d . . .
O7 O 0.3189(4) 0.4308(2) 0.4348(2) 0.0831(19) Uani 1 1 d . . .
O8 O 0.4274(4) 0.34541(15) 0.5443(2) 0.0626(14) Uani 1 1 d . . .
O9 O 0.5391(3) 0.46951(13) 0.55148(18) 0.0482(12) Uani 1 1 d . . .
O10 O 0.6582(3) 0.50384(13) 0.4674(2) 0.0509(12) Uani 1 1 d . . .
O11 O 0.4296(3) 0.47403(16) 0.34921(18) 0.0594(14) Uani 1 1 d . . .
O12 O 0.6821(4) 0.43266(19) 0.3203(2) 0.0785(19) Uani 1 1 d . . .
O13 O 0.8523(4) 0.20339(14) 0.4351(2) 0.0662(15) Uani 1 1 d . . .
O14 O 1.0545(3) 0.23781(13) 0.41769(17) 0.0484(12) Uani 1 1 d . . .
O15 O 0.9819(3) 0.25023(13) 0.25369(16) 0.0446(11) Uani 1 1 d . . .
O16 O 1.0934(3) 0.35467(15) 0.34097(17) 0.0517(12) Uani 1 1 d . . .
O17 O 0.7920(4) 0.21232(16) 0.2660(2) 0.0675(15) Uani 1 1 d . . .
O18 O 0.6095(3) 0.27361(19) 0.3501(2) 0.0669(15) Uani 1 1 d . . .
O19 O 0.8129(3) 0.44661(15) 0.1230(2) 0.0546(12) Uani 1 1 d . . .
O20 O 0.7570(4) 0.33523(17) 0.0429(2) 0.0741(17) Uani 1 1 d . . .
O21 O 0.5940(3) 0.44725(16) -0.00146(19) 0.0609(14) Uani 1 1 d . . .
O22 O 0.4738(4) 0.42426(15) 0.24780(17) 0.0576(13) Uani 1 1 d . . .
O23 O 0.7034(3) 0.47989(15) 0.21053(18) 0.0564(13) Uani 1 1 d . . .
O24 O 0.4679(3) 0.48616(12) 0.09027(19) 0.0482(12) Uani 1 1 d . . .
P11 P 0.31782(10) 0.28928(4) -0.01067(5) 0.0284(3) Uani 1 1 d . . .
P14 P 0.22638(9) 0.36880(4) 0.00039(5) 0.0274(3) Uani 1 1 d . . .
P18 P 0.86281(10) 0.31408(4) 0.58954(6) 0.0308(3) Uani 1 1 d . . .
P23 P 0.92668(10) 0.39886(4) 0.57582(7) 0.0382(4) Uani 1 1 d . . .
Pd1 Pd 0.32951(3) 0.333548(11) 0.056170(14) 0.02339(10) Uani 1 1 d . A .
Pd2 Pd 0.83952(3) 0.356925(12) 0.520679(17) 0.03073(11) Uani 1 1 d . . .
S1 S 0.76421(9) 0.30819(4) 0.46439(5) 0.0318(3) Uani 1 1 d . . .
S2 S 0.92334(9) 0.32630(4) 0.42045(5) 0.0291(3) Uani 1 1 d . . .
S3 S 0.82328(10) 0.31940(4) 0.30946(6) 0.0354(3) Uani 1 1 d . . .
S4 S 0.65358(11) 0.37254(5) 0.16884(6) 0.0395(3) Uani 1 1 d . . .
S5 S 0.52444(10) 0.36509(4) 0.06865(6) 0.0337(3) Uani 1 1 d . . .
S6 S 0.37461(9) 0.38359(4) 0.12047(5) 0.0275(3) Uani 1 1 d . . .
S7 S 0.41639(9) 0.28942(4) 0.11526(5) 0.0304(3) Uani 1 1 d . . .
S8 S 0.24983(10) 0.30501(4) 0.15039(5) 0.0333(3) Uani 1 1 d . . .
S9 S 0.3543(3) 0.30685(14) 0.26372(10) 0.0362(10) Uani 0.671(12) 1 d P A 1
S10 S 0.51938(17) 0.37473(5) 0.40297(7) 0.0646(6) Uani 1 1 d . . .
S11 S 0.78875(11) 0.40388(4) 0.45318(6) 0.0416(4) Uani 1 1 d . . .
S12 S 0.64190(11) 0.38275(5) 0.50645(6) 0.0422(4) Uani 1 1 d . . .
S9' S 0.3138(7) 0.3218(2) 0.2592(2) 0.033(2) Uani 0.329(12) 1 d P A 2

loop_
_atom_site_aniso_label
_atom_site_aniso_U_11
_atom_site_aniso_U_22
_atom_site_aniso_U_33
_atom_site_aniso_U_23
_atom_site_aniso_U_13
_atom_site_aniso_U_12
C1 0.056(5) 0.066(5) 0.125(8) 0.028(5) 0.052(5) 0.011(4)
C2 0.068(6) 0.080(7) 0.138(9) 0.052(7) 0.046(6) 0.011(5)
C3 0.059(6) 0.091(8) 0.165(12) 0.061(8) 0.025(7) -0.020(6)
C4 0.081(8) 0.056(6) 0.184(14) 0.031(7) -0.011(8) -0.024(6)
C5 0.059(5) 0.048(5) 0.153(10) 0.017(5) 0.015(6) 0.001(4)
C6 0.043(4) 0.043(4) 0.092(6) 0.012(4) 0.017(4) -0.002(3)
C7 0.036(4) 0.043(4) 0.057(4) -0.015(3) -0.001(3) 0.004(3)
C8 0.039(4) 0.050(4) 0.062(4) -0.019(3) -0.002(3) 0.015(3)
C9 0.036(4) 0.066(5) 0.076(5) -0.037(4) -0.011(4) 0.016(3)
C10 0.082(7) 0.124(8) 0.097(7) -0.085(7) -0.042(5) 0.065(6)
C11 0.122(10) 0.159(11) 0.118(9) -0.101(9) -0.049(8) 0.088(9)
C12 0.073(7) 0.120(9) 0.116(8) -0.067(7) -0.046(6) 0.051(6)
C13 0.027(3) 0.040(3) 0.064(4) -0.004(3) -0.002(3) 0.007(3)
C14 0.038(3) 0.042(3) 0.042(3) -0.010(3) 0.002(3) 0.007(3)
C15 0.027(3) 0.034(3) 0.031(3) 0.003(2) 0.004(2) 0.007(2)
C16 0.048(4) 0.045(4) 0.043(3) 0.011(3) 0.011(3) 0.022(3)
C17 0.076(6) 0.056(4) 0.054(4) 0.000(4) 0.014(4) 0.033(4)
C18 0.053(4) 0.038(4) 0.069(5) 0.009(3) 0.000(4) 0.009(3)
C19 0.042(4) 0.048(4) 0.073(5) 0.017(4) 0.009(4) 0.001(3)
C20 0.034(3) 0.044(4) 0.055(4) 0.009(3) 0.013(3) 0.004(3)
C21 0.031(3) 0.058(4) 0.060(4) -0.006(3) 0.011(3) -0.003(3)
C22 0.049(5) 0.065(5) 0.078(5) -0.012(4) 0.024(4) -0.008(4)
C23 0.047(5) 0.089(6) 0.084(6) -0.025(5) 0.025(4) -0.017(4)
C24 0.051(5) 0.088(6) 0.062(5) -0.019(4) 0.022(4) 0.017(4)
C25 0.041(4) 0.064(4) 0.049(4) -0.008(3) 0.017(3) 0.007(3)
C26 0.035(3) 0.054(4) 0.030(3) -0.006(3) 0.007(3) 0.002(3)
C27 0.045(4) 0.031(3) 0.033(3) -0.009(2) 0.007(3) 0.020(3)
C28 0.040(4) 0.051(4) 0.049(4) -0.008(3) 0.000(3) 0.010(3)
C29 0.021(3) 0.038(3) 0.050(4) -0.006(3) 0.006(3) 0.008(2)
C30 0.047(4) 0.058(4) 0.051(4) -0.017(3) -0.009(3) -0.002(3)
C31 0.028(3) 0.037(3) 0.038(3) 0.003(3) -0.001(2) 0.015(3)
C32 0.055(4) 0.047(4) 0.034(3) -0.018(3) -0.003(3) 0.002(3)
C33 0.070(5) 0.062(5) 0.038(4) 0.002(3) 0.002(4) 0.037(4)
C34 0.154(10) 0.103(7) 0.028(4) -0.017(4) 0.001(5) -0.074(7)
C35 0.025(5) 0.067(6) 0.037(5) -0.004(4) -0.002(4) -0.001(4)
C36 0.039(5) 0.055(5) 0.024(4) -0.006(4) 0.003(3) -0.004(4)
C37 0.058(5) 0.054(4) 0.038(4) 0.003(3) 0.020(3) 0.004(3)
C38 0.090(6) 0.042(4) 0.035(3) 0.000(3) 0.032(4) -0.017(4)
C39 0.039(3) 0.043(3) 0.036(3) 0.009(3) 0.020(3) -0.004(3)
C40 0.051(5) 0.191(11) 0.045(5) 0.055(6) -0.011(4) -0.012(6)
C41 0.047(4) 0.079(6) 0.052(4) 0.037(4) 0.008(4) 0.010(4)
C42 0.053(5) 0.219(13) 0.028(4) 0.044(5) -0.011(4) -0.031(7)
C43 0.034(3) 0.047(3) 0.018(2) -0.002(2) -0.002(2) -0.019(3)
C44 0.039(3) 0.025(3) 0.029(3) -0.004(2) -0.002(2) -0.005(2)
C45 0.052(4) 0.029(3) 0.032(3) -0.005(2) -0.003(3) -0.005(3)
C46 0.056(4) 0.030(3) 0.047(4) -0.013(3) -0.012(3) -0.007(3)
C47 0.056(5) 0.046(4) 0.069(5) -0.002(4) -0.003(4) -0.021(4)
C48 0.074(6) 0.052(4) 0.063(5) -0.004(4) 0.017(4) -0.033(4)
C49 0.064(5) 0.042(4) 0.041(3) -0.011(3) 0.014(3) -0.019(3)
C50 0.043(4) 0.039(3) 0.048(4) 0.006(3) 0.013(3) 0.000(3)
C51 0.054(5) 0.050(4) 0.077(5) 0.013(4) 0.023(4) 0.012(4)
C52 0.047(4) 0.074(5) 0.056(4) -0.008(4) 0.030(4) 0.004(4)
C53 0.070(5) 0.051(4) 0.039(3) -0.010(3) 0.030(3) -0.010(4)
C54 0.051(4) 0.034(3) 0.039(3) -0.009(3) 0.021(3) -0.010(3)
C55 0.045(4) 0.039(3) 0.017(2) -0.004(2) 0.011(2) 0.000(3)
C56 0.063(4) 0.031(3) 0.021(3) 0.001(2) -0.005(3) -0.007(3)
C57 0.039(3) 0.035(3) 0.028(3) 0.002(2) -0.007(2) -0.008(3)
C58 0.032(3) 0.019(2) 0.036(3) 0.002(2) 0.000(2) -0.004(2)
C59 0.050(4) 0.038(4) 0.066(5) 0.013(3) -0.005(4) -0.012(3)
C60 0.054(5) 0.056(4) 0.058(4) 0.025(4) -0.010(4) -0.011(4)
C61 0.052(4) 0.052(4) 0.068(5) 0.030(4) -0.009(4) -0.019(4)
C62 0.040(4) 0.062(5) 0.067(5) 0.035(4) -0.016(3) -0.028(3)
C63 0.039(4) 0.049(4) 0.041(3) 0.020(3) -0.007(3) -0.015(3)
C64 0.033(3) 0.032(3) 0.050(4) 0.000(3) 0.008(3) -0.001(3)
C65 0.034(4) 0.112(7) 0.064(5) 0.005(5) 0.004(4) 0.016(4)
C66 0.026(4) 0.133(9) 0.078(6) 0.002(6) 0.002(4) 0.004(5)
C67 0.050(5) 0.098(7) 0.108(8) -0.006(6) 0.031(5) 0.023(5)
C68 0.057(5) 0.086(6) 0.079(6) -0.033(5) 0.028(5) 0.000(5)
C69 0.036(4) 0.057(4) 0.064(4) -0.026(4) 0.012(3) -0.004(3)
C70 0.022(3) 0.027(3) 0.026(3) 0.002(2) 0.005(2) -0.005(2)
C71 0.027(3) 0.047(4) 0.054(4) 0.003(3) 0.016(3) -0.011(3)
C72 0.027(3) 0.033(3) 0.031(3) 0.001(2) 0.000(2) -0.004(2)
C73 0.026(3) 0.054(4) 0.051(4) 0.013(3) 0.013(3) 0.008(3)
C74 0.041(4) 0.070(5) 0.050(4) 0.007(3) 0.017(3) 0.006(4)
C75 0.038(3) 0.035(3) 0.031(3) 0.009(2) -0.001(3) -0.004(3)
C76 0.038(3) 0.043(3) 0.023(3) -0.005(2) 0.000(2) -0.009(3)
C77 0.038(4) 0.061(4) 0.043(4) 0.018(3) -0.004(3) 0.007(3)
C78 0.049(4) 0.090(6) 0.034(3) 0.011(3) 0.009(3) 0.027(4)
C79 0.051(4) 0.058(4) 0.034(3) 0.001(3) 0.001(3) 0.021(3)
C80 0.031(3) 0.041(3) 0.036(3) 0.008(3) 0.014(3) 0.007(3)
C81 0.038(3) 0.047(4) 0.031(3) 0.007(3) 0.014(3) 0.004(3)
C82 0.035(3) 0.043(3) 0.033(3) 0.003(3) 0.018(3) 0.012(3)
C83 0.038(4) 0.045(4) 0.054(4) -0.013(3) 0.012(3) -0.001(3)
C84 0.047(4) 0.065(5) 0.037(3) -0.012(3) 0.011(3) -0.005(4)
C85 0.041(4) 0.035(3) 0.054(4) -0.006(3) 0.017(3) 0.001(3)
C86 0.027(3) 0.029(3) 0.030(3) 0.004(2) 0.012(2) 0.012(2)
C34' 0.154(10) 0.103(7) 0.028(4) -0.017(4) 0.001(5) -0.074(7)
C35' 0.029(8) 0.054(9) 0.035(8) -0.010(7) 0.006(6) 0.002(7)
C36' 0.056(10) 0.062(10) 0.054(9) -0.006(8) 0.013(8) -0.002(8)
Fe1 0.0419(6) 0.1103(9) 0.0237(4) 0.0254(5) -0.0077(4) -0.0205(6)
Fe2 0.0570(6) 0.0433(5) 0.0250(4) -0.0055(3) 0.0205(4) -0.0162(4)
Fe3 0.0253(4) 0.0392(5) 0.0403(5) 0.0066(4) 0.0106(4) 0.0008(4)
Fe4 0.0225(4) 0.0267(4) 0.0235(4) 0.0039(3) -0.0001(3) -0.0037(3)
Fe5 0.0290(4) 0.0353(4) 0.0326(4) -0.0020(3) 0.0094(3) 0.0048(3)
Fe6 0.0270(4) 0.0319(4) 0.0261(4) 0.0060(3) 0.0098(3) 0.0110(3)
Fe7 0.0524(6) 0.0369(5) 0.0299(4) -0.0073(3) 0.0037(4) 0.0164(4)
Fe8 0.0399(5) 0.0376(5) 0.0345(4) -0.0102(4) 0.0011(4) 0.0082(4)
O1 0.047(4) 0.342(14) 0.041(3) 0.036(5) -0.015(3) -0.051(6)
O2 0.073(5) 0.276(11) 0.064(4) 0.104(6) -0.001(3) 0.004(6)
O3 0.098(5) 0.063(4) 0.101(5) 0.022(4) 0.017(4) 0.009(4)
O4 0.050(3) 0.042(3) 0.052(3) -0.004(2) 0.013(2) -0.018(2)
O5 0.067(3) 0.077(3) 0.048(3) 0.025(3) 0.034(3) 0.011(3)
O6 0.110(5) 0.055(3) 0.050(3) 0.001(2) 0.034(3) 0.014(3)
O7 0.047(3) 0.118(5) 0.071(4) 0.000(3) -0.026(3) 0.004(3)
O8 0.068(4) 0.053(3) 0.071(4) -0.002(3) 0.022(3) -0.002(3)
O9 0.033(2) 0.051(3) 0.058(3) -0.026(2) 0.002(2) 0.010(2)
O10 0.036(3) 0.045(3) 0.068(3) -0.011(2) 0.000(2) 0.011(2)
O11 0.048(3) 0.083(4) 0.039(3) -0.010(2) -0.017(2) 0.017(3)
O12 0.094(5) 0.110(5) 0.035(3) 0.005(3) 0.022(3) 0.045(4)
O13 0.092(4) 0.037(3) 0.071(3) 0.013(3) 0.019(3) 0.008(3)
O14 0.048(3) 0.054(3) 0.046(2) 0.023(2) 0.016(2) 0.031(2)
O15 0.053(3) 0.052(3) 0.032(2) 0.0003(19) 0.016(2) 0.016(2)
O16 0.051(3) 0.065(3) 0.040(2) 0.011(2) 0.012(2) -0.008(3)
O17 0.069(4) 0.069(3) 0.067(3) -0.035(3) 0.020(3) -0.011(3)
O18 0.032(3) 0.115(5) 0.053(3) -0.011(3) 0.009(2) 0.007(3)
O19 0.030(2) 0.066(3) 0.068(3) 0.009(3) 0.008(2) -0.007(2)
O20 0.061(4) 0.075(4) 0.094(4) -0.015(3) 0.035(3) 0.018(3)
O21 0.048(3) 0.080(4) 0.052(3) 0.033(3) 0.002(2) -0.010(3)
O22 0.065(3) 0.077(3) 0.031(2) -0.010(2) 0.011(2) -0.020(3)
O23 0.046(3) 0.064(3) 0.050(3) 0.001(2) -0.015(2) -0.029(2)
O24 0.034(2) 0.040(2) 0.066(3) 0.023(2) -0.006(2) -0.004(2)
P11 0.0389(8) 0.0246(7) 0.0206(6) -0.0032(5) 0.0026(6) -0.0052(6)
P14 0.0244(7) 0.0264(7) 0.0307(7) 0.0002(6) 0.0033(6) -0.0053(6)
P18 0.0306(8) 0.0323(7) 0.0307(7) -0.0002(6) 0.0084(6) 0.0039(6)
P23 0.0275(8) 0.0290(7) 0.0594(10) 0.0005(7) 0.0115(7) 0.0058(6)
Pd1 0.0263(2) 0.0243(2) 0.02001(19) -0.00270(15) 0.00531(15) -0.00634(16)
Pd2 0.0296(2) 0.0284(2) 0.0370(2) 0.00175(17) 0.01374(18) 0.00991(18)
S1 0.0310(7) 0.0348(7) 0.0333(7) 0.0006(6) 0.0154(6) 0.0080(6)
S2 0.0259(7) 0.0332(7) 0.0294(7) 0.0005(5) 0.0080(5) 0.0070(6)
S3 0.0344(8) 0.0391(8) 0.0308(7) 0.0063(6) 0.0008(6) 0.0141(6)
S4 0.0381(8) 0.0429(8) 0.0369(8) 0.0146(6) 0.0047(6) 0.0080(7)
S5 0.0341(8) 0.0362(7) 0.0343(7) -0.0059(6) 0.0157(6) -0.0052(6)
S6 0.0269(7) 0.0307(7) 0.0261(6) -0.0080(5) 0.0080(5) -0.0071(5)
S7 0.0308(7) 0.0368(7) 0.0237(6) 0.0037(5) 0.0052(5) -0.0038(6)
S8 0.0365(8) 0.0396(8) 0.0262(7) -0.0016(6) 0.0127(6) -0.0121(6)
S9 0.0282(18) 0.0500(19) 0.0281(12) -0.0077(11) -0.0019(10) 0.0009(16)
S10 0.1162(19) 0.0433(10) 0.0362(9) -0.0161(7) 0.0185(10) -0.0066(11)
S11 0.0513(10) 0.0347(8) 0.0434(8) 0.0073(6) 0.0208(7) 0.0180(7)
S12 0.0478(9) 0.0426(8) 0.0407(8) 0.0039(7) 0.0204(7) 0.0255(7)
S9' 0.039(5) 0.034(3) 0.028(2) -0.003(2) 0.006(2) -0.009(3)

loop_
_atom_type_symbol
_atom_type_description
_atom_type_scat_dispersion_real
_atom_type_scat_dispersion_imag
_atom_type_scat_source
C C 0.0033 0.0016 'International Tables Vol C Tables 4.2.6.8 and 6.1.1.4'
H H 0.0000 0.0000 'International Tables Vol C Tables 4.2.6.8 and 6.1.1.4'
Fe Fe 0.3463 0.8444 'International Tables Vol C Tables 4.2.6.8 and 6.1.1.4'
O O 0.0106 0.0060 'International Tables Vol C Tables 4.2.6.8 and 6.1.1.4'
P P 0.1023 0.0942 'International Tables Vol C Tables 4.2.6.8 and 6.1.1.4'
Pd Pd -0.9988 1.0072 'International Tables Vol C Tables 4.2.6.8 and 6.1.1.4'
S S 0.1246 0.1234 'International Tables Vol C Tables 4.2.6.8 and 6.1.1.4'

loop_
_geom_angle_atom_site_label_1
_geom_angle_atom_site_label_2
_geom_angle_atom_site_label_3
_geom_angle
C6 C1 C2 120.8(10)
C6 C1 H1 119.6
C2 C1 H1 119.6
C3 C2 C1 121.8(12)
C3 C2 H2 119.1
C1 C2 H2 119.1
C2 C3 C4 118.5(10)
C2 C3 H3 120.7
C4 C3 H3 120.7
C3 C4 C5 122.0(11)
C3 C4 H4 119.0
C5 C4 H4 119.0
C6 C5 C4 116.6(11)
C6 C5 H5 121.7
C4 C5 H5 121.7
C1 C6 C5 119.7(8)
C1 C6 P23 119.6(6)
C5 C6 P23 120.6(7)
C8 C7 C12 117.6(7)
C8 C7 P23 120.8(5)
C12 C7 P23 121.4(6)
C7 C8 C9 121.9(7)
C7 C8 H8 119.0
C9 C8 H8 119.0
C10 C9 C8 120.5(7)
C10 C9 H9 119.8
C8 C9 H9 119.8
C9 C10 C11 119.8(7)
C9 C10 H10 120.1
C11 C10 H10 120.1
C12 C11 C10 118.8(10)
C12 C11 H11 120.6
C10 C11 H11 120.6
C11 C12 C7 120.2(8)
C11 C12 H12 119.9
C7 C12 H12 119.9
C14 C13 P23 108.2(4)
C14 C13 H13A 110.1
P23 C13 H13A 110.1
C14 C13 H13B 110.1
P23 C13 H13B 110.1
H13A C13 H13B 108.4
C13 C14 P18 108.4(4)
C13 C14 H14A 110.0
P18 C14 H14A 110.0
C13 C14 H14B 110.0
P18 C14 H14B 110.0
H14A C14 H14B 108.4
C16 C15 C20 119.2(5)
C16 C15 P18 120.7(4)
C20 C15 P18 120.1(4)
C15 C16 C17 120.5(6)
C15 C16 H16 119.8
C17 C16 H16 119.8
C18 C17 C16 118.2(7)
C18 C17 H17 120.9
C16 C17 H17 120.9
C19 C18 C17 121.9(7)
C19 C18 H18 119.0
C17 C18 H18 119.0
C18 C19 C20 118.1(7)
C18 C19 H19 121.0
C20 C19 H19 121.0
C19 C20 C15 122.1(6)
C19 C20 H20 119.0
C15 C20 H20 119.0
C22 C21 C26 119.7(7)
C22 C21 H21 120.2
C26 C21 H21 120.2
C23 C22 C21 120.9(8)
C23 C22 H22 119.5
C21 C22 H22 119.5
C22 C23 C24 119.8(8)
C22 C23 H23 120.1
C24 C23 H23 120.1
C25 C24 C23 121.0(7)
C25 C24 H24 119.5
C23 C24 H24 119.5
C24 C25 C26 118.8(7)
C24 C25 H25 120.6
C26 C25 H25 120.6
C21 C26 C25 119.7(6)
C21 C26 P18 122.2(5)
C25 C26 P18 117.4(5)
S11 C27 S12 121.1(3)
S11 C27 Fe7 127.1(4)
S12 C27 Fe7 111.8(3)
O8 C28 Fe8 177.8(6)
O9 C29 Fe8 179.7(6)
O7 C30 Fe8 176.4(8)
O10 C31 Fe7 177.3(5)
O11 C32 Fe7 178.5(7)
O12 C33 Fe7 178.1(7)
C35 C34 S10 115.0(7)
C35 C34 H34A 108.5
S10 C34 H34A 108.5
C35 C34 H34B 108.5
S10 C34 H34B 108.5
H34A C34 H34B 107.5
C36 C35 C34 106.9(9)
C36 C35 H35A 110.3
C34 C35 H35A 110.3
C36 C35 H35B 110.3
C34 C35 H35B 110.3
H35A C35 H35B 108.6
C35 C36 S9 109.8(7)
C35 C36 H36A 109.7
S9 C36 H36A 109.7
C35 C36 H36B 109.7
S9 C36 H36B 109.7
H36A C36 H36B 108.2
O5 C37 Fe2 176.5(7)
O6 C38 Fe2 177.8(6)
O4 C39 Fe2 178.5(6)
O2 C40 Fe1 177.6(12)
O3 C41 Fe1 176.3(7)
O1 C42 Fe1 179.5(12)
S8 C43 S7 120.3(3)
S8 C43 Fe1 112.8(3)
S7 C43 Fe1 126.9(4)
C49 C44 C45 119.2(5)
C49 C44 P11 121.2(4)
C45 C44 P11 119.6(5)
C44 C45 C46 119.3(6)
C44 C45 H45 120.3
C46 C45 H45 120.3
C47 C46 C45 120.8(6)
C47 C46 H46 119.6
C45 C46 H46 119.6
C46 C47 C48 120.1(6)
C46 C47 H47 119.9
C48 C47 H47 119.9
C47 C48 C49 119.5(7)
C47 C48 H48 120.3
C49 C48 H48 120.3
C44 C49 C48 121.0(6)
C44 C49 H49 119.5
C48 C49 H49 119.5
C51 C50 C55 119.3(6)
C51 C50 H50 120.4
C55 C50 H50 120.4
C50 C51 C52 121.1(7)
C50 C51 H51 119.5
C52 C51 H51 119.5
C53 C52 C51 118.4(7)
C53 C52 H52 120.8
C51 C52 H52 120.8
C52 C53 C54 122.0(6)
C52 C53 H53 119.0
C54 C53 H53 119.0
C53 C54 C55 119.0(6)
C53 C54 H54 120.5
C55 C54 H54 120.5
C50 C55 C54 120.2(6)
C50 C55 P11 121.5(5)
C54 C55 P11 118.1(5)
C57 C56 P11 108.1(4)
C57 C56 H56A 110.1
P11 C56 H56A 110.1
C57 C56 H56B 110.1
P11 C56 H56B 110.1
H56A C56 H56B 108.4
C56 C57 P14 108.3(4)
C56 C57 H57A 110.0
P14 C57 H57A 110.0
C56 C57 H57B 110.0
P14 C57 H57B 110.0
H57A C57 H57B 108.4
C63 C58 C59 119.3(5)
C63 C58 P14 119.4(4)
C59 C58 P14 121.3(5)
C58 C59 C60 120.7(6)
C58 C59 H59 119.7
C60 C59 H59 119.7
C61 C60 C59 119.1(6)
C61 C60 H60 120.4
C59 C60 H60 120.4
C62 C61 C60 121.1(6)
C62 C61 H61 119.5
C60 C61 H61 119.5
C61 C62 C63 118.8(6)
C61 C62 H62 120.6
C63 C62 H62 120.6
C58 C63 C62 120.9(6)
C58 C63 H63 119.5
C62 C63 H63 119.5
C69 C64 C65 117.5(6)
C69 C64 P14 121.0(5)
C65 C64 P14 121.4(5)
C66 C65 C64 119.7(8)
C66 C65 H65 120.2
C64 C65 H65 120.2
C67 C66 C65 122.0(8)
C67 C66 H66 119.0
C65 C66 H66 119.0
C66 C67 C68 119.5(8)
C66 C67 H67 120.2
C68 C67 H67 120.2
C67 C68 C69 120.0(8)
C67 C68 H68 120.0
C69 C68 H68 120.0
C64 C69 C68 121.2(7)
C64 C69 H69 119.4
C68 C69 H69 119.4
S6 C70 S5 121.5(3)
S6 C70 Fe4 126.0(3)
S5 C70 Fe4 112.4(3)
O21 C71 Fe3 178.8(6)
O24 C72 Fe4 178.7(5)
O19 C73 Fe3 178.0(6)
O20 C74 Fe3 177.6(7)
O23 C75 Fe4 178.4(6)
O22 C76 Fe4 178.4(6)
C78 C77 S4 109.7(5)
C78 C77 H77A 109.7
S4 C77 H77A 109.7
C78 C77 H77B 109.7
S4 C77 H77B 109.7
H77A C77 H77B 108.2
C79 C78 C77 112.6(6)
C79 C78 H78A 109.1
C77 C78 H78A 109.1
C79 C78 H78B 109.1
C77 C78 H78B 109.1
H78A C78 H78B 107.8
C78 C79 S3 108.1(5)
C78 C79 H79A 110.1
S3 C79 H79A 110.1
C78 C79 H79B 110.1
S3 C79 H79B 110.1
H79A C79 H79B 108.4
O15 C80 Fe6 178.7(6)
O16 C81 Fe6 177.4(5)
O14 C82 Fe6 179.4(6)
O17 C83 Fe5 178.0(7)
O18 C84 Fe5 177.0(7)
O13 C85 Fe5 179.0(6)
S2 C86 S1 122.0(3)
S2 C86 Fe5 112.5(3)
S1 C86 Fe5 125.5(3)
C36' C35' H35C 111.9
C36' C35' H35D 111.9
H35C C35' H35D 109.6
C35' C36' S9' 115.3(16)
C35' C36' H36C 108.4
S9' C36' H36C 108.4
C35' C36' H36D 108.4
S9' C36' H36D 108.4
H36C C36' H36D 107.5
C42 Fe1 C40 96.1(4)
C42 Fe1 C41 102.8(5)
C40 Fe1 C41 93.6(5)
C42 Fe1 C43 92.8(3)
C40 Fe1 C43 170.7(4)
C41 Fe1 C43 86.9(3)
C42 Fe1 S9 97.1(4)
C40 Fe1 S9 90.7(4)
C41 Fe1 S9 159.1(3)
C43 Fe1 S9 85.7(2)
C42 Fe1 Fe2 153.7(4)
C40 Fe1 Fe2 93.4(3)
C41 Fe1 Fe2 101.0(2)
C43 Fe1 Fe2 77.44(19)
S9 Fe1 Fe2 58.29(11)
C42 Fe1 S9' 107.6(5)
C40 Fe1 S9' 96.6(4)
C41 Fe1 S9' 146.6(3)
C43 Fe1 S9' 78.2(2)
S9 Fe1 S9' 12.79(13)
Fe2 Fe1 S9' 46.81(18)
C37 Fe2 C38 94.7(3)
C37 Fe2 C39 91.9(3)
C38 Fe2 C39 103.8(3)
C37 Fe2 S9' 98.6(3)
C38 Fe2 S9' 90.7(4)
C39 Fe2 S9' 161.4(3)
C37 Fe2 S8 174.8(2)
C38 Fe2 S8 90.5(2)
C39 Fe2 S8 87.45(18)
S9' Fe2 S8 80.74(14)
C37 Fe2 S9 94.7(3)
C38 Fe2 S9 110.4(3)
C39 Fe2 S9 144.5(2)
S9' Fe2 S9 19.7(2)
S8 Fe2 S9 82.89(8)
C37 Fe2 Fe1 98.9(2)
C38 Fe2 Fe1 156.2(2)
C39 Fe2 Fe1 95.3(2)
S9' Fe2 Fe1 68.0(3)
S8 Fe2 Fe1 76.04(5)
S9 Fe2 Fe1 49.22(13)
C73 Fe3 C71 92.4(3)
C73 Fe3 C74 95.9(3)
C71 Fe3 C74 102.4(3)
C73 Fe3 S4 95.0(2)
C71 Fe3 S4 152.8(2)
C74 Fe3 S4 102.8(2)
C73 Fe3 S5 170.4(2)
C71 Fe3 S5 86.21(19)
C74 Fe3 S5 93.7(2)
S4 Fe3 S5 82.19(6)
C73 Fe3 Fe4 94.6(2)
C71 Fe3 Fe4 98.9(2)
C74 Fe3 Fe4 155.8(2)
S4 Fe3 Fe4 54.48(5)
S5 Fe3 Fe4 76.23(4)
C72 Fe4 C76 102.8(3)
C72 Fe4 C75 94.6(2)
C76 Fe4 C75 93.9(3)
C72 Fe4 C70 84.6(2)
C76 Fe4 C70 92.7(2)
C75 Fe4 C70 173.4(2)
C72 Fe4 S4 151.49(19)
C76 Fe4 S4 103.6(2)
C75 Fe4 S4 94.2(2)
C70 Fe4 S4 83.61(16)
C72 Fe4 Fe3 98.80(19)
C76 Fe4 Fe3 155.4(2)
C75 Fe4 Fe3 96.0(2)
C70 Fe4 Fe3 77.64(15)
S4 Fe4 Fe3 53.27(5)
C84 Fe5 C85 102.8(3)
C84 Fe5 C83 95.5(3)
C85 Fe5 C83 93.7(3)
C84 Fe5 C86 93.0(3)
C85 Fe5 C86 85.5(2)
C83 Fe5 C86 171.4(3)
C84 Fe5 S3 99.2(2)
C85 Fe5 S3 156.2(2)
C83 Fe5 S3 93.1(2)
C86 Fe5 S3 84.42(16)
C84 Fe5 Fe6 152.1(2)
C85 Fe5 Fe6 102.5(2)
C83 Fe5 Fe6 94.2(2)
C86 Fe5 Fe6 77.69(16)
S3 Fe5 Fe6 54.19(4)
C80 Fe6 C82 91.5(3)
C80 Fe6 C81 96.4(3)
C82 Fe6 C81 102.0(3)
C80 Fe6 S3 94.65(19)
C82 Fe6 S3 147.1(2)
C81 Fe6 S3 109.3(2)
C80 Fe6 S2 173.4(2)
C82 Fe6 S2 87.49(18)
C81 Fe6 S2 90.22(19)
S3 Fe6 S2 82.73(6)
C80 Fe6 Fe5 97.4(2)
C82 Fe6 Fe5 93.1(2)
C81 Fe6 Fe5 159.2(2)
S3 Fe6 Fe5 54.15(5)
S2 Fe6 Fe5 76.12(4)
C31 Fe7 C33 102.4(3)
C31 Fe7 C32 94.1(3)
C33 Fe7 C32 95.0(3)
C31 Fe7 C27 86.0(2)
C33 Fe7 C27 93.3(3)
C32 Fe7 C27 171.5(3)
C31 Fe7 S10 154.1(2)
C33 Fe7 S10 101.8(3)
C32 Fe7 S10 92.8(2)
C27 Fe7 S10 83.6(2)
C31 Fe7 Fe8 100.5(2)
C33 Fe7 Fe8 155.0(3)
C32 Fe7 Fe8 93.3(2)
C27 Fe7 Fe8 78.40(19)
S10 Fe7 Fe8 54.10(5)
C30 Fe8 C29 93.9(3)
C30 Fe8 C28 92.5(3)
C29 Fe8 C28 102.6(3)
C30 Fe8 S10 94.2(2)
C29 Fe8 S10 147.4(2)
C28 Fe8 S10 108.5(2)
C30 Fe8 S12 174.7(3)
C29 Fe8 S12 87.19(18)
C28 Fe8 S12 92.3(2)
S10 Fe8 S12 82.20(8)
C30 Fe8 Fe7 99.0(3)
C29 Fe8 Fe7 93.0(2)
C28 Fe8 Fe7 159.9(2)
S10 Fe8 Fe7 54.55(6)
S12 Fe8 Fe7 75.74(5)
C55 P11 C44 107.8(3)
C55 P11 C56 106.7(3)
C44 P11 C56 105.1(3)
C55 P11 Pd1 109.18(18)
C44 P11 Pd1 120.08(19)
C56 P11 Pd1 107.13(19)
C64 P14 C58 106.3(3)
C64 P14 C57 104.7(3)
C58 P14 C57 103.5(3)
C64 P14 Pd1 116.2(2)
C58 P14 Pd1 118.28(19)
C57 P14 Pd1 106.38(19)
C15 P18 C26 107.3(3)
C15 P18 C14 104.0(3)
C26 P18 C14 107.1(3)
C15 P18 Pd2 120.93(18)
C26 P18 Pd2 108.2(2)
C14 P18 Pd2 108.6(2)
C7 P23 C6 105.9(3)
C7 P23 C13 105.6(3)
C6 P23 C13 107.3(3)
C7 P23 Pd2 115.8(2)
C6 P23 Pd2 116.3(3)
C13 P23 Pd2 105.2(2)
P11 Pd1 P14 85.48(5)
P11 Pd1 S7 91.34(5)
P14 Pd1 S7 170.14(5)
P11 Pd1 S6 166.41(5)
P14 Pd1 S6 98.22(5)
S7 Pd1 S6 87.03(5)
P18 Pd2 P23 85.65(6)
P18 Pd2 S1 91.02(5)
P23 Pd2 S1 172.96(5)
P18 Pd2 S11 169.23(6)
P23 Pd2 S11 96.45(6)
S1 Pd2 S11 87.97(6)
C86 S1 Pd2 103.7(2)
C86 S2 Fe6 93.64(18)
C79 S3 Fe5 112.9(2)
C79 S3 Fe6 113.7(2)
Fe5 S3 Fe6 71.67(5)
C77 S4 Fe3 111.2(2)
C77 S4 Fe4 113.1(2)
Fe3 S4 Fe4 72.24(5)
C70 S5 Fe3 93.67(18)
C70 S6 Pd1 101.13(18)
C43 S7 Pd1 99.6(2)
C43 S8 Fe2 93.71(19)
C36 S9 Fe1 113.8(4)
C36 S9 Fe2 114.9(3)
Fe1 S9 Fe2 72.49(9)
C34 S10 Fe8 111.9(4)
C34 S10 Fe7 112.1(3)
Fe8 S10 Fe7 71.35(6)
C27 S11 Pd2 100.2(2)
C27 S12 Fe8 94.0(2)
C36' S9' Fe2 106.9(8)
C36' S9' Fe1 113.6(9)
Fe2 S9' Fe1 65.21(19)

loop_
_geom_bond_atom_site_label_1
_geom_bond_atom_site_label_2
_geom_bond_distance
C1 C6 1.366(12)
C1 C2 1.398(11)
C1 H1 0.9300
C2 C3 1.302(16)
C2 H2 0.9300
C3 C4 1.406(17)
C3 H3 0.9300
C4 C5 1.412(15)
C4 H4 0.9300
C5 C6 1.400(12)
C5 H5 0.9300
C6 P23 1.822(7)
C7 C8 1.348(9)
C7 C12 1.404(11)
C7 P23 1.811(7)
C8 C9 1.383(9)
C8 H8 0.9300
C9 C10 1.310(10)
C9 H9 0.9300
C10 C11 1.411(13)
C10 H10 0.9300
C11 C12 1.373(12)
C11 H11 0.9300
C12 H12 0.9300
C13 C14 1.533(9)
C13 P23 1.843(6)
C13 H13A 0.9700
C13 H13B 0.9700
C14 P18 1.834(6)
C14 H14A 0.9700
C14 H14B 0.9700
C15 C16 1.354(8)
C15 C20 1.376(8)
C15 P18 1.804(5)
C16 C17 1.396(9)
C16 H16 0.9300
C17 C18 1.381(10)
C17 H17 0.9300
C18 C19 1.361(10)
C18 H18 0.9300
C19 C20 1.365(9)
C19 H19 0.9300
C20 H20 0.9300
C21 C22 1.382(10)
C21 C26 1.388(9)
C21 H21 0.9300
C22 C23 1.360(11)
C22 H22 0.9300
C23 C24 1.390(11)
C23 H23 0.9300
C24 C25 1.376(10)
C24 H24 0.9300
C25 C26 1.411(9)
C25 H25 0.9300
C26 P18 1.819(6)
C27 S11 1.681(6)
C27 S12 1.683(6)
C27 Fe7 1.975(6)
C28 O8 1.133(8)
C28 Fe8 1.803(8)
C29 O9 1.142(7)
C29 Fe8 1.792(6)
C30 O7 1.170(9)
C30 Fe8 1.774(7)
C31 O10 1.136(7)
C31 Fe7 1.791(6)
C32 O11 1.131(8)
C32 Fe7 1.835(7)
C33 O12 1.132(9)
C33 Fe7 1.803(8)
C34 C35 1.564(13)
C34 S10 1.849(10)
C34 H34A 0.9700
C34 H34B 0.9700
C35 C36 1.495(15)
C35 H35A 0.9700
C35 H35B 0.9700
C36 S9 1.834(8)
C36 H36A 0.9700
C36 H36B 0.9700
C37 O5 1.129(7)
C37 Fe2 1.781(7)
C38 O6 1.138(9)
C38 Fe2 1.799(9)
C39 O4 1.140(7)
C39 Fe2 1.800(7)
C40 O2 1.139(9)
C40 Fe1 1.811(8)
C41 O3 1.142(10)
C41 Fe1 1.813(10)
C42 O1 1.159(10)
C42 Fe1 1.810(9)
C43 S8 1.677(6)
C43 S7 1.679(6)
C43 Fe1 1.971(5)
C44 C49 1.361(8)
C44 C45 1.383(8)
C44 P11 1.816(5)
C45 C46 1.398(8)
C45 H45 0.9300
C46 C47 1.354(10)
C46 H46 0.9300
C47 C48 1.364(10)
C47 H47 0.9300
C48 C49 1.396(9)
C48 H48 0.9300
C49 H49 0.9300
C50 C51 1.383(10)
C50 C55 1.386(8)
C50 H50 0.9300
C51 C52 1.399(10)
C51 H51 0.9300
C52 C53 1.367(10)
C52 H52 0.9300
C53 C54 1.381(10)
C53 H53 0.9300
C54 C55 1.397(8)
C54 H54 0.9300
C55 P11 1.802(6)
C56 C57 1.506(9)
C56 P11 1.845(6)
C56 H56A 0.9700
C56 H56B 0.9700
C57 P14 1.826(5)
C57 H57A 0.9700
C57 H57B 0.9700
C58 C63 1.362(8)
C58 C59 1.366(8)
C58 P14 1.820(5)
C59 C60 1.392(9)
C59 H59 0.9300
C60 C61 1.370(10)
C60 H60 0.9300
C61 C62 1.361(9)
C61 H61 0.9300
C62 C63 1.401(8)
C62 H62 0.9300
C63 H63 0.9300
C64 C69 1.365(9)
C64 C65 1.388(9)
C64 P14 1.806(6)
C65 C66 1.380(11)
C65 H65 0.9300
C66 C67 1.335(13)
C66 H66 0.9300
C67 C68 1.346(12)
C67 H67 0.9300
C68 C69 1.394(10)
C68 H68 0.9300
C69 H69 0.9300
C70 S6 1.666(5)
C70 S5 1.688(5)
C70 Fe4 1.987(5)
C71 O21 1.138(8)
C71 Fe3 1.792(7)
C72 O24 1.135(7)
C72 Fe4 1.787(6)
C73 O19 1.157(8)
C73 Fe3 1.768(7)
C74 O20 1.148(8)
C74 Fe3 1.809(8)
C75 O23 1.142(7)
C75 Fe4 1.814(6)
C76 O22 1.135(7)
C76 Fe4 1.796(6)
C77 C78 1.518(9)
C77 S4 1.824(7)
C77 H77A 0.9700
C77 H77B 0.9700
C78 C79 1.500(10)
C78 H78A 0.9700
C78 H78B 0.9700
C79 S3 1.826(6)
C79 H79A 0.9700
C79 H79B 0.9700
C80 O15 1.150(7)
C80 Fe6 1.780(6)
C81 O16 1.145(7)
C81 Fe6 1.797(7)
C82 O14 1.132(7)
C82 Fe6 1.795(6)
C83 O17 1.140(8)
C83 Fe5 1.811(7)
C84 O18 1.144(8)
C84 Fe5 1.803(7)
C85 O13 1.142(8)
C85 Fe5 1.804(7)
C86 S2 1.677(6)
C86 S1 1.680(5)
C86 Fe5 1.982(5)
C35' C36' 1.53(3)
C35' H35C 0.9700
C35' H35D 0.9700
C36' S9' 1.84(2)
C36' H36C 0.9700
C36' H36D 0.9700
Fe1 S9 2.089(5)
Fe1 Fe2 2.6310(16)
Fe1 S9' 2.687(10)
Fe2 S9' 2.113(5)
Fe2 S8 2.2900(15)
Fe2 S9 2.347(3)
Fe3 S4 2.2180(17)
Fe3 S5 2.3032(17)
Fe3 Fe4 2.6354(11)
Fe4 S4 2.2524(17)
Fe5 S3 2.2407(17)
Fe5 Fe6 2.6242(12)
Fe6 S3 2.2419(16)
Fe6 S2 2.3010(15)
Fe7 S10 2.254(2)
Fe7 Fe8 2.6212(14)
Fe8 S10 2.2410(18)
Fe8 S12 2.3046(18)
P11 Pd1 2.2703(13)
P14 Pd1 2.2832(14)
P18 Pd2 2.2744(15)
P23 Pd2 2.2759(17)
Pd1 S7 2.3748(14)
Pd1 S6 2.3919(13)
Pd2 S1 2.3674(15)
Pd2 S11 2.3888(15)

loop_
_geom_torsion_atom_site_label_1
_geom_torsion_atom_site_label_2
_geom_torsion_atom_site_label_3
_geom_torsion_atom_site_label_4
_geom_torsion
C6 C1 C2 C3 0.8(15)
C1 C2 C3 C4 -5.9(17)
C2 C3 C4 C5 4.8(18)
C3 C4 C5 C6 1.4(16)
C2 C1 C6 C5 5.7(13)
C2 C1 C6 P23 -178.1(7)
C4 C5 C6 C1 -6.5(13)
C4 C5 C6 P23 177.3(7)
C12 C7 C8 C9 6.5(13)
P23 C7 C8 C9 -178.9(6)
C7 C8 C9 C10 0.8(15)
C8 C9 C10 C11 -10.1(19)
C9 C10 C11 C12 12(2)
C10 C11 C12 C7 -4(2)
C8 C7 C12 C11 -4.4(17)
P23 C7 C12 C11 -179.0(11)
P23 C13 C14 P18 52.1(5)
C20 C15 C16 C17 -1.6(10)
P18 C15 C16 C17 176.5(6)
C15 C16 C17 C18 1.7(12)
C16 C17 C18 C19 -0.9(12)
C17 C18 C19 C20 -0.1(12)
C18 C19 C20 C15 0.2(11)
C16 C15 C20 C19 0.6(10)
P18 C15 C20 C19 -177.5(5)
C26 C21 C22 C23 4.6(12)
C21 C22 C23 C24 -3.6(14)
C22 C23 C24 C25 1.9(14)
C23 C24 C25 C26 -1.0(12)
C22 C21 C26 C25 -3.7(10)
C22 C21 C26 P18 -174.2(6)
C24 C25 C26 C21 1.9(10)
C24 C25 C26 P18 172.9(6)
S10 C34 C35 C36 -80.9(9)
C34 C35 C36 S9 -77.4(8)
C49 C44 C45 C46 -0.8(9)
P11 C44 C45 C46 -178.2(5)
C44 C45 C46 C47 0.5(10)
C45 C46 C47 C48 0.5(12)
C46 C47 C48 C49 -1.2(12)
C45 C44 C49 C48 0.1(11)
P11 C44 C49 C48 177.4(6)
C47 C48 C49 C44 0.9(12)
C55 C50 C51 C52 1.9(11)
C50 C51 C52 C53 -2.7(12)
C51 C52 C53 C54 2.0(11)
C52 C53 C54 C55 -0.6(10)
C51 C50 C55 C54 -0.5(9)
C51 C50 C55 P11 -174.5(5)
C53 C54 C55 C50 -0.2(9)
C53 C54 C55 P11 174.1(5)
P11 C56 C57 P14 54.1(5)
C63 C58 C59 C60 -2.3(11)
P14 C58 C59 C60 179.4(6)
C58 C59 C60 C61 -0.8(13)
C59 C60 C61 C62 2.2(14)
C60 C61 C62 C63 -0.5(14)
C59 C58 C63 C62 4.1(11)
P14 C58 C63 C62 -177.6(6)
C61 C62 C63 C58 -2.7(13)
C69 C64 C65 C66 0.5(12)
P14 C64 C65 C66 178.1(7)
C64 C65 C66 C67 1.0(16)
C65 C66 C67 C68 -0.9(17)
C66 C67 C68 C69 -0.6(16)
C65 C64 C69 C68 -1.9(11)
P14 C64 C69 C68 -179.6(6)
C67 C68 C69 C64 2.0(14)
S4 C77 C78 C79 -75.1(6)
C77 C78 C79 S3 -73.1(7)
O1 C42 Fe1 C40 137(100)
O1 C42 Fe1 C41 42(100)
O1 C42 Fe1 C43 -46(100)
O1 C42 Fe1 S9 -132(100)
O1 C42 Fe1 Fe2 -112(100)
O1 C42 Fe1 S9' -124(100)
O2 C40 Fe1 C42 -98(21)
O2 C40 Fe1 C41 5(21)
O2 C40 Fe1 C43 98(21)
O2 C40 Fe1 S9 165(21)
O2 C40 Fe1 Fe2 106(21)
O2 C40 Fe1 S9' 153(21)
O3 C41 Fe1 C42 -63(12)
O3 C41 Fe1 C40 -160(12)
O3 C41 Fe1 C43 30(12)
O3 C41 Fe1 S9 99(12)
O3 C41 Fe1 Fe2 106(12)
O3 C41 Fe1 S9' 93(12)
S8 C43 Fe1 C42 -155.3(5)
S7 C43 Fe1 C42 25.6(6)
S8 C43 Fe1 C40 9(3)
S7 C43 Fe1 C40 -170(3)
S8 C43 Fe1 C41 102.1(4)
S7 C43 Fe1 C41 -77.1(4)
S8 C43 Fe1 S9 -58.3(3)
S7 C43 Fe1 S9 122.5(4)
S8 C43 Fe1 Fe2 0.1(2)
S7 C43 Fe1 Fe2 -179.1(4)
S8 C43 Fe1 S9' -47.8(3)
S7 C43 Fe1 S9' 133.0(4)
O5 C37 Fe2 C38 33(11)
O5 C37 Fe2 C39 -71(11)
O5 C37 Fe2 S9' 125(11)
O5 C37 Fe2 S8 -154(9)
O5 C37 Fe2 S9 144(11)
O5 C37 Fe2 Fe1 -166(11)
O6 C38 Fe2 C37 174(100)
O6 C38 Fe2 C39 -93(21)
O6 C38 Fe2 S9' 75(21)
O6 C38 Fe2 S8 -5(21)
O6 C38 Fe2 S9 77(21)
O6 C38 Fe2 Fe1 49(21)
O4 C39 Fe2 C37 -36(22)
O4 C39 Fe2 C38 -131(22)
O4 C39 Fe2 S9' 88(22)
O4 C39 Fe2 S8 139(22)
O4 C39 Fe2 S9 65(22)
O4 C39 Fe2 Fe1 63(22)
C42 Fe1 Fe2 C37 -111.1(6)
C40 Fe1 Fe2 C37 0.1(5)
C41 Fe1 Fe2 C37 94.5(3)
C43 Fe1 Fe2 C37 178.7(3)
S9 Fe1 Fe2 C37 -88.5(3)
S9' Fe1 Fe2 C37 -95.7(3)
C42 Fe1 Fe2 C38 12.9(7)
C40 Fe1 Fe2 C38 124.1(7)
C41 Fe1 Fe2 C38 -141.6(6)
C43 Fe1 Fe2 C38 -57.3(5)
S9 Fe1 Fe2 C38 35.4(5)
S9' Fe1 Fe2 C38 28.3(5)
C42 Fe1 Fe2 C39 156.2(5)
C40 Fe1 Fe2 C39 -92.6(4)
C41 Fe1 Fe2 C39 1.7(3)
C43 Fe1 Fe2 C39 86.0(2)
S9 Fe1 Fe2 C39 178.7(2)
S9' Fe1 Fe2 C39 171.5(2)
C42 Fe1 Fe2 S9' -15.4(5)
C40 Fe1 Fe2 S9' 95.8(4)
C41 Fe1 Fe2 S9' -169.8(3)
C43 Fe1 Fe2 S9' -85.6(2)
S9 Fe1 Fe2 S9' 7.13(18)
C42 Fe1 Fe2 S8 70.1(5)
C40 Fe1 Fe2 S8 -178.7(4)
C41 Fe1 Fe2 S8 -84.3(2)
C43 Fe1 Fe2 S8 -0.07(16)
S9 Fe1 Fe2 S8 92.63(11)
S9' Fe1 Fe2 S8 85.50(17)
C42 Fe1 Fe2 S9 -22.5(5)
C40 Fe1 Fe2 S9 88.7(4)
C41 Fe1 Fe2 S9 -176.9(2)
C43 Fe1 Fe2 S9 -92.71(19)
S9' Fe1 Fe2 S9 -7.13(18)
O19 C73 Fe3 C71 -33(17)
O19 C73 Fe3 C74 69(17)
O19 C73 Fe3 S4 173(100)
O19 C73 Fe3 S5 -115(17)
O19 C73 Fe3 Fe4 -133(17)
O21 C71 Fe3 C73 148(31)
O21 C71 Fe3 C74 51(31)
O21 C71 Fe3 S4 -106(31)
O21 C71 Fe3 S5 -42(31)
O21 C71 Fe3 Fe4 -117(31)
O20 C74 Fe3 C73 43(17)
O20 C74 Fe3 C71 137(17)
O20 C74 Fe3 S4 -54(17)
O20 C74 Fe3 S5 -136(17)
O20 C74 Fe3 Fe4 -72(17)
O24 C72 Fe4 C76 -39(26)
O24 C72 Fe4 C75 -134(26)
O24 C72 Fe4 C70 53(26)
O24 C72 Fe4 S4 119(26)
O24 C72 Fe4 Fe3 129(26)
O22 C76 Fe4 C72 -69(24)
O22 C76 Fe4 C75 26(24)
O22 C76 Fe4 C70 -154(24)
O22 C76 Fe4 S4 121(24)
O22 C76 Fe4 Fe3 140(24)
O23 C75 Fe4 C72 90(20)
O23 C75 Fe4 C76 -13(20)
O23 C75 Fe4 C70 173(100)
O23 C75 Fe4 S4 -117(20)
O23 C75 Fe4 Fe3 -170(100)
S6 C70 Fe4 C72 -74.5(4)
S5 C70 Fe4 C72 101.8(3)
S6 C70 Fe4 C76 28.0(4)
S5 C70 Fe4 C76 -155.7(3)
S6 C70 Fe4 C75 -157.7(19)
S5 C70 Fe4 C75 19(2)
S6 C70 Fe4 S4 131.5(3)
S5 C70 Fe4 S4 -52.2(2)
S6 C70 Fe4 Fe3 -174.8(4)
S5 C70 Fe4 Fe3 1.5(2)
C73 Fe3 Fe4 C72 93.5(3)
C71 Fe3 Fe4 C72 0.4(3)
C74 Fe3 Fe4 C72 -151.0(6)
S4 Fe3 Fe4 C72 -173.67(18)
S5 Fe3 Fe4 C72 -83.49(18)
C73 Fe3 Fe4 C76 -115.4(5)
C71 Fe3 Fe4 C76 151.5(5)
C74 Fe3 Fe4 C76 0.1(7)
S4 Fe3 Fe4 C76 -22.6(4)
S5 Fe3 Fe4 C76 67.6(4)
C73 Fe3 Fe4 C75 -2.1(3)
C71 Fe3 Fe4 C75 -95.2(3)
C74 Fe3 Fe4 C75 113.4(6)
S4 Fe3 Fe4 C75 90.73(18)
S5 Fe3 Fe4 C75 -179.09(18)
C73 Fe3 Fe4 C70 175.9(3)
C71 Fe3 Fe4 C70 82.8(2)
C74 Fe3 Fe4 C70 -68.6(6)
S4 Fe3 Fe4 C70 -91.23(16)
S5 Fe3 Fe4 C70 -1.05(15)
C73 Fe3 Fe4 S4 -92.8(2)
C71 Fe3 Fe4 S4 174.0(2)
C74 Fe3 Fe4 S4 22.7(6)
S5 Fe3 Fe4 S4 90.18(7)
O18 C84 Fe5 C85 170(12)
O18 C84 Fe5 C83 -95(13)
O18 C84 Fe5 C86 84(13)
O18 C84 Fe5 S3 -1(13)
O18 C84 Fe5 Fe6 15(13)
O13 C85 Fe5 C84 -92(36)
O13 C85 Fe5 C83 171(100)
O13 C85 Fe5 C86 0(36)
O13 C85 Fe5 S3 65(36)
O13 C85 Fe5 Fe6 76(36)
O17 C83 Fe5 C84 -74(19)
O17 C83 Fe5 C85 29(19)
O17 C83 Fe5 C86 113(18)
O17 C83 Fe5 S3 -174(100)
O17 C83 Fe5 Fe6 132(19)
S2 C86 Fe5 C84 -152.0(3)
S1 C86 Fe5 C84 29.2(4)
S2 C86 Fe5 C85 105.3(3)
S1 C86 Fe5 C85 -73.5(4)
S2 C86 Fe5 C83 20.4(19)
S1 C86 Fe5 C83 -158.4(17)
S2 C86 Fe5 S3 -53.1(2)
S1 C86 Fe5 S3 128.1(3)
S2 C86 Fe5 Fe6 1.4(2)
S1 C86 Fe5 Fe6 -177.4(3)
O15 C80 Fe6 C82 -34(26)
O15 C80 Fe6 C81 68(26)
O15 C80 Fe6 S3 178(100)
O15 C80 Fe6 S2 -115(25)
O15 C80 Fe6 Fe5 -128(26)
O14 C82 Fe6 C80 153(100)
O14 C82 Fe6 C81 56(64)
O14 C82 Fe6 S3 -106(64)
O14 C82 Fe6 S2 -33(64)
O14 C82 Fe6 Fe5 -109(64)
O16 C81 Fe6 C80 -134(13)
O16 C81 Fe6 C82 -41(13)
O16 C81 Fe6 S3 128(13)
O16 C81 Fe6 S2 46(13)
O16 C81 Fe6 Fe5 94(13)
C84 Fe5 Fe6 C80 -109.7(5)
C85 Fe5 Fe6 C80 95.1(3)
C83 Fe5 Fe6 C80 0.4(3)
C86 Fe5 Fe6 C80 177.6(2)
S3 Fe5 Fe6 C80 -90.40(19)
C84 Fe5 Fe6 C82 158.4(5)
C85 Fe5 Fe6 C82 3.2(3)
C83 Fe5 Fe6 C82 -91.5(3)
C86 Fe5 Fe6 C82 85.7(2)
S3 Fe5 Fe6 C82 177.68(19)
C84 Fe5 Fe6 C81 21.5(7)
C85 Fe5 Fe6 C81 -133.6(6)
C83 Fe5 Fe6 C81 131.7(6)
C86 Fe5 Fe6 C81 -51.2(6)
S3 Fe5 Fe6 C81 40.8(5)
C84 Fe5 Fe6 S3 -19.3(4)
C85 Fe5 Fe6 S3 -174.5(2)
C83 Fe5 Fe6 S3 90.8(2)
C86 Fe5 Fe6 S3 -91.99(16)
C84 Fe5 Fe6 S2 71.7(4)
C85 Fe5 Fe6 S2 -83.5(2)
C83 Fe5 Fe6 S2 -178.2(2)
C86 Fe5 Fe6 S2 -0.97(15)
S3 Fe5 Fe6 S2 91.02(6)
O10 C31 Fe7 C33 -112(12)
O10 C31 Fe7 C32 152(12)
O10 C31 Fe7 C27 -19(12)
O10 C31 Fe7 S10 47(13)
O10 C31 Fe7 Fe8 58(12)
O12 C33 Fe7 C31 -40(23)
O12 C33 Fe7 C32 55(23)
O12 C33 Fe7 C27 -127(23)
O12 C33 Fe7 S10 149(23)
O12 C33 Fe7 Fe8 164(22)
O11 C32 Fe7 C31 78(24)
O11 C32 Fe7 C33 -24(24)
O11 C32 Fe7 C27 169(100)
O11 C32 Fe7 S10 -127(24)
O11 C32 Fe7 Fe8 179(100)
S11 C27 Fe7 C31 -76.8(4)
S12 C27 Fe7 C31 101.5(3)
S11 C27 Fe7 C33 25.4(4)
S12 C27 Fe7 C33 -156.3(4)
S11 C27 Fe7 C32 -168.0(15)
S12 C27 Fe7 C32 10.3(19)
S11 C27 Fe7 S10 126.9(4)
S12 C27 Fe7 S10 -54.7(3)
S11 C27 Fe7 Fe8 -178.4(4)
S12 C27 Fe7 Fe8 -0.1(2)
O7 C30 Fe8 C29 -111(11)
O7 C30 Fe8 C28 -8(11)
O7 C30 Fe8 S10 101(11)
O7 C30 Fe8 S12 148(10)
O7 C30 Fe8 Fe7 155(11)
O9 C29 Fe8 C30 -145(100)
O9 C29 Fe8 C28 122(100)
O9 C29 Fe8 S10 -41(100)
O9 C29 Fe8 S12 30(100)
O9 C29 Fe8 Fe7 -46(100)
O8 C28 Fe8 C30 -69(17)
O8 C28 Fe8 C29 25(17)
O8 C28 Fe8 S10 -164(17)
O8 C28 Fe8 S12 113(17)
O8 C28 Fe8 Fe7 166(17)
C31 Fe7 Fe8 C30 97.2(3)
C33 Fe7 Fe8 C30 -106.8(6)
C32 Fe7 Fe8 C30 2.3(3)
C27 Fe7 Fe8 C30 -179.2(3)
S10 Fe7 Fe8 C30 -88.8(2)
C31 Fe7 Fe8 C29 2.8(3)
C33 Fe7 Fe8 C29 158.8(6)
C32 Fe7 Fe8 C29 -92.0(3)
C27 Fe7 Fe8 C29 86.4(2)
S10 Fe7 Fe8 C29 176.9(2)
C31 Fe7 Fe8 C28 -138.6(7)
C33 Fe7 Fe8 C28 17.5(9)
C32 Fe7 Fe8 C28 126.6(7)
C27 Fe7 Fe8 C28 -54.9(7)
S10 Fe7 Fe8 C28 35.5(6)
C31 Fe7 Fe8 S10 -174.09(19)
C33 Fe7 Fe8 S10 -18.0(6)
C32 Fe7 Fe8 S10 91.1(2)
C27 Fe7 Fe8 S10 -90.43(18)
C31 Fe7 Fe8 S12 -83.57(18)
C33 Fe7 Fe8 S12 72.5(5)
C32 Fe7 Fe8 S12 -178.38(19)
C27 Fe7 Fe8 S12 0.09(17)
S10 Fe7 Fe8 S12 90.52(9)
C50 C55 P11 C44 -19.2(5)
C54 C55 P11 C44 166.6(4)
C50 C55 P11 C56 -131.7(5)
C54 C55 P11 C56 54.1(5)
C50 C55 P11 Pd1 112.8(5)
C54 C55 P11 Pd1 -61.3(5)
C49 C44 P11 C55 127.5(6)
C45 C44 P11 C55 -55.1(5)
C49 C44 P11 C56 -118.9(6)
C45 C44 P11 C56 58.4(6)
C49 C44 P11 Pd1 1.7(6)
C45 C44 P11 Pd1 179.1(4)
C57 C56 P11 C55 -157.0(4)
C57 C56 P11 C44 88.6(4)
C57 C56 P11 Pd1 -40.2(4)
C69 C64 P14 C58 -97.2(6)
C65 C64 P14 C58 85.3(7)
C69 C64 P14 C57 153.7(5)
C65 C64 P14 C57 -23.9(7)
C69 C64 P14 Pd1 36.7(6)
C65 C64 P14 Pd1 -140.8(6)
C63 C58 P14 C64 113.7(6)
C59 C58 P14 C64 -68.0(6)
C63 C58 P14 C57 -136.3(5)
C59 C58 P14 C57 42.0(6)
C63 C58 P14 Pd1 -19.1(6)
C59 C58 P14 Pd1 159.2(5)
C56 C57 P14 C64 -167.9(4)
C56 C57 P14 C58 81.0(4)
C56 C57 P14 Pd1 -44.4(4)
C16 C15 P18 C26 137.9(5)
C20 C15 P18 C26 -44.0(6)
C16 C15 P18 C14 -108.8(6)
C20 C15 P18 C14 69.3(6)
C16 C15 P18 Pd2 13.4(6)
C20 C15 P18 Pd2 -168.6(4)
C21 C26 P18 C15 -24.3(6)
C25 C26 P18 C15 164.9(5)
C21 C26 P18 C14 -135.5(6)
C25 C26 P18 C14 53.8(6)
C21 C26 P18 Pd2 107.6(5)
C25 C26 P18 Pd2 -63.1(5)
C13 C14 P18 C15 96.7(4)
C13 C14 P18 C26 -149.9(4)
C13 C14 P18 Pd2 -33.3(4)
C8 C7 P23 C6 89.1(7)
C12 C7 P23 C6 -96.4(9)
C8 C7 P23 C13 -157.2(6)
C12 C7 P23 C13 17.2(9)
C8 C7 P23 Pd2 -41.4(7)
C12 C7 P23 Pd2 133.1(8)
C1 C6 P23 C7 -149.4(6)
C5 C6 P23 C7 26.8(8)
C1 C6 P23 C13 98.2(7)
C5 C6 P23 C13 -85.6(7)
C1 C6 P23 Pd2 -19.2(7)
C5 C6 P23 Pd2 156.9(6)
C14 C13 P23 C7 74.7(5)
C14 C13 P23 C6 -172.7(5)
C14 C13 P23 Pd2 -48.2(5)
C55 P11 Pd1 P14 125.5(2)
C44 P11 Pd1 P14 -109.4(2)
C56 P11 Pd1 P14 10.3(2)
C55 P11 Pd1 S7 -63.9(2)
C44 P11 Pd1 S7 61.3(2)
C56 P11 Pd1 S7 -179.1(2)
C55 P11 Pd1 S6 19.0(3)
C44 P11 Pd1 S6 144.2(3)
C56 P11 Pd1 S6 -96.2(3)
C64 P14 Pd1 P11 131.2(2)
C58 P14 Pd1 P11 -100.6(2)
C57 P14 Pd1 P11 15.1(2)
C64 P14 Pd1 S7 59.7(4)
C58 P14 Pd1 S7 -172.1(3)
C57 P14 Pd1 S7 -56.4(4)
C64 P14 Pd1 S6 -62.0(2)
C58 P14 Pd1 S6 66.2(2)
C57 P14 Pd1 S6 -178.0(2)
C15 P18 Pd2 P23 -116.7(2)
C26 P18 Pd2 P23 119.2(2)
C14 P18 Pd2 P23 3.3(2)
C15 P18 Pd2 S1 57.1(2)
C26 P18 Pd2 S1 -67.0(2)
C14 P18 Pd2 S1 177.0(2)
C15 P18 Pd2 S11 141.6(3)
C26 P18 Pd2 S11 17.5(4)
C14 P18 Pd2 S11 -98.5(4)
C7 P23 Pd2 P18 -94.7(3)
C6 P23 Pd2 P18 140.1(3)
C13 P23 Pd2 P18 21.5(2)
C7 P23 Pd2 S1 -156.6(5)
C6 P23 Pd2 S1 78.1(5)
C13 P23 Pd2 S1 -40.5(6)
C7 P23 Pd2 S11 74.7(3)
C6 P23 Pd2 S11 -50.5(3)
C13 P23 Pd2 S11 -169.2(2)
S2 C86 S1 Pd2 2.9(4)
Fe5 C86 S1 Pd2 -178.4(3)
P18 Pd2 S1 C86 -116.72(19)
P23 Pd2 S1 C86 -55.1(5)
S11 Pd2 S1 C86 74.00(19)
S1 C86 S2 Fe6 177.3(3)
Fe5 C86 S2 Fe6 -1.6(2)
C80 Fe6 S2 C86 -11.2(17)
C82 Fe6 S2 C86 -92.7(3)
C81 Fe6 S2 C86 165.3(3)
S3 Fe6 S2 C86 55.90(18)
Fe5 Fe6 S2 C86 1.12(18)
C78 C79 S3 Fe5 -174.9(4)
C78 C79 S3 Fe6 -95.8(4)
C84 Fe5 S3 C79 -80.4(3)
C85 Fe5 S3 C79 122.1(6)
C83 Fe5 S3 C79 15.7(3)
C86 Fe5 S3 C79 -172.5(3)
Fe6 Fe5 S3 C79 108.6(3)
C84 Fe5 S3 Fe6 171.0(2)
C85 Fe5 S3 Fe6 13.4(5)
C83 Fe5 S3 Fe6 -92.9(2)
C86 Fe5 S3 Fe6 78.83(15)
C80 Fe6 S3 C79 -11.8(3)
C82 Fe6 S3 C79 -111.8(4)
C81 Fe6 S3 C79 86.7(3)
S2 Fe6 S3 C79 174.3(3)
Fe5 Fe6 S3 C79 -107.6(3)
C80 Fe6 S3 Fe5 95.79(19)
C82 Fe6 S3 Fe5 -4.3(4)
C81 Fe6 S3 Fe5 -165.8(2)
S2 Fe6 S3 Fe5 -78.09(5)
C78 C77 S4 Fe3 -88.9(5)
C78 C77 S4 Fe4 -167.9(4)
C73 Fe3 S4 C77 -16.3(3)
C71 Fe3 S4 C77 -121.5(5)
C74 Fe3 S4 C77 80.8(4)
S5 Fe3 S4 C77 172.9(3)
Fe4 Fe3 S4 C77 -108.5(3)
C73 Fe3 S4 Fe4 92.1(2)
C71 Fe3 S4 Fe4 -13.0(5)
C74 Fe3 S4 Fe4 -170.7(2)
S5 Fe3 S4 Fe4 -78.62(5)
C72 Fe4 S4 C77 119.2(4)
C76 Fe4 S4 C77 -83.5(3)
C75 Fe4 S4 C77 11.6(3)
C70 Fe4 S4 C77 -174.7(3)
Fe3 Fe4 S4 C77 106.0(3)
C72 Fe4 S4 Fe3 13.2(4)
C76 Fe4 S4 Fe3 170.54(19)
C75 Fe4 S4 Fe3 -94.39(19)
C70 Fe4 S4 Fe3 79.32(15)
S6 C70 S5 Fe3 174.8(3)
Fe4 C70 S5 Fe3 -1.7(2)
C73 Fe3 S5 C70 -17.1(13)
C71 Fe3 S5 C70 -98.9(3)
C74 Fe3 S5 C70 158.9(3)
S4 Fe3 S5 C70 56.46(18)
Fe4 Fe3 S5 C70 1.22(18)
S5 C70 S6 Pd1 4.9(3)
Fe4 C70 S6 Pd1 -179.1(3)
P11 Pd1 S6 C70 -11.9(3)
P14 Pd1 S6 C70 -116.90(18)
S7 Pd1 S6 C70 71.49(18)
S8 C43 S7 Pd1 4.9(4)
Fe1 C43 S7 Pd1 -176.0(3)
P11 Pd1 S7 C43 -118.36(19)
P14 Pd1 S7 C43 -47.4(4)
S6 Pd1 S7 C43 75.14(19)
S7 C43 S8 Fe2 179.1(3)
Fe1 C43 S8 Fe2 -0.1(3)
C37 Fe2 S8 C43 -13(3)
C38 Fe2 S8 C43 160.2(3)
C39 Fe2 S8 C43 -96.0(3)
S9' Fe2 S8 C43 69.5(4)
S9 Fe2 S8 C43 49.7(2)
Fe1 Fe2 S8 C43 0.09(19)
C35 C36 S9 Fe1 -170.2(6)
C35 C36 S9 Fe2 -89.3(7)
C42 Fe1 S9 C36 -79.8(4)
C40 Fe1 S9 C36 16.5(5)
C41 Fe1 S9 C36 118.5(7)
C43 Fe1 S9 C36 -172.0(4)
Fe2 Fe1 S9 C36 110.1(4)
S9' Fe1 S9 C36 134.2(8)
C42 Fe1 S9 Fe2 170.2(2)
C40 Fe1 S9 Fe2 -93.6(3)
C41 Fe1 S9 Fe2 8.4(7)
C43 Fe1 S9 Fe2 77.89(18)
S9' Fe1 S9 Fe2 24.1(6)
C37 Fe2 S9 C36 -10.9(5)
C38 Fe2 S9 C36 85.8(5)
C39 Fe2 S9 C36 -110.9(5)
S9' Fe2 S9 C36 91.3(6)
S8 Fe2 S9 C36 173.7(4)
Fe1 Fe2 S9 C36 -108.7(4)
C37 Fe2 S9 Fe1 97.7(2)
C38 Fe2 S9 Fe1 -165.5(2)
C39 Fe2 S9 Fe1 -2.3(4)
S9' Fe2 S9 Fe1 -160.0(5)
S8 Fe2 S9 Fe1 -77.67(8)
C35 C34 S10 Fe8 -80.9(8)
C35 C34 S10 Fe7 -158.9(7)
C30 Fe8 S10 C34 -9.0(4)
C29 Fe8 S10 C34 -112.9(5)
C28 Fe8 S10 C34 85.1(4)
S12 Fe8 S10 C34 175.0(3)
Fe7 Fe8 S10 C34 -107.0(3)
C30 Fe8 S10 Fe7 98.1(3)
C29 Fe8 S10 Fe7 -5.8(4)
C28 Fe8 S10 Fe7 -167.9(2)
S12 Fe8 S10 Fe7 -78.01(7)
C31 Fe7 S10 C34 120.1(6)
C33 Fe7 S10 C34 -81.0(4)
C32 Fe7 S10 C34 14.7(4)
C27 Fe7 S10 C34 -173.0(4)
Fe8 Fe7 S10 C34 106.7(4)
C31 Fe7 S10 Fe8 13.4(4)
C33 Fe7 S10 Fe8 172.3(2)
C32 Fe7 S10 Fe8 -92.0(2)
C27 Fe7 S10 Fe8 80.32(17)
S12 C27 S11 Pd2 8.5(4)
Fe7 C27 S11 Pd2 -173.3(3)
P18 Pd2 S11 C27 -13.4(4)
P23 Pd2 S11 C27 -114.1(2)
S1 Pd2 S11 C27 71.4(2)
S11 C27 S12 Fe8 178.6(3)
Fe7 C27 S12 Fe8 0.1(3)
C30 Fe8 S12 C27 8(3)
C29 Fe8 S12 C27 -93.9(3)
C28 Fe8 S12 C27 163.6(3)
S10 Fe8 S12 C27 55.2(2)
Fe7 Fe8 S12 C27 -0.11(19)
C35' C36' S9' Fe2 146.5(16)
C35' C36' S9' Fe1 76.6(18)
C37 Fe2 S9' C36' -12.5(10)
C38 Fe2 S9' C36' 82.3(9)
C39 Fe2 S9' C36' -136.0(11)
S8 Fe2 S9' C36' 172.7(9)
S9 Fe2 S9' C36' -92.5(10)
Fe1 Fe2 S9' C36' -108.7(9)
C37 Fe2 S9' Fe1 96.2(2)
C38 Fe2 S9' Fe1 -169.0(2)
C39 Fe2 S9' Fe1 -27.3(10)
S8 Fe2 S9' Fe1 -78.60(7)
S9 Fe2 S9' Fe1 16.2(4)
C42 Fe1 S9' C36' -88.6(9)
C40 Fe1 S9' C36' 10.0(9)
C41 Fe1 S9' C36' 116.9(10)
C43 Fe1 S9' C36' -177.8(9)
S9 Fe1 S9' C36' -53.0(10)
Fe2 Fe1 S9' C36' 98.5(9)
C42 Fe1 S9' Fe2 172.9(2)
C40 Fe1 S9' Fe2 -88.5(3)
C41 Fe1 S9' Fe2 18.4(5)
C43 Fe1 S9' Fe2 83.7(2)
S9 Fe1 S9' Fe2 -151.5(7)

loop_
_platon_squeeze_void_nr
_platon_squeeze_void_average_x
_platon_squeeze_void_average_y
_platon_squeeze_void_average_z
_platon_squeeze_void_volume
_platon_squeeze_void_count_electrons
_platon_squeeze_void_content
1 0.065 0.000 0.500 2135 446 ' '
2 0.044 0.500 1.000 2135 446 ' '
3 0.415 0.654 0.716 27 4 ' '
4 0.415 0.846 0.216 28 3 ' '
5 0.585 0.154 0.784 27 4 ' '
6 0.585 0.346 0.284 27 3 ' '
